data_7205061
loop_
_publ_author_name
'Ling, Irene'
'Alias, Yatimah'
'Sobolev, Alexandre N.'
'Byrne, Lindsay T.'
'Raston, Colin L.'

_publ_section_title
;
 Supramolecular architecture containing end-capping bis-imidazolium
 cations
;
_journal_issue 3
_journal_name_full CrystEngComm
_journal_page_first 787
_journal_paper_doi 10.1039/c002787a
_journal_volume 13
_journal_year 2011
_chemical_formula_moiety '2(C28 H19 O16 S4), 4(C44 H38 P2), C22 H32 N4, 32(H2 O)'
_chemical_formula_sum 'C254 H286 N4 O64 P8 S8'
_chemical_formula_weight 4923.11
_chemical_name_systematic
;
?
;
_space_group_IT_number 14
_symmetry_cell_setting monoclinic
_symmetry_Int_Tables_number 14
_symmetry_space_group_name_Hall '-P 2ybc'
_symmetry_space_group_name_H-M 'P 1 21/c 1'
_atom_sites_solution_hydrogens geom
_atom_sites_solution_primary direct
_atom_sites_solution_secondary difmap
_audit_creation_method SHELXL-97
_cell_angle_alpha 90.0
_cell_angle_beta 100.165(4)
_cell_angle_gamma 90.0
_cell_formula_units_Z 2
_cell_length_a 14.7948(5)
_cell_length_b 43.785(2)
_cell_length_c 18.951(1)
_cell_measurement_reflns_used 10394
_cell_measurement_temperature 100(2)
_cell_measurement_theta_max 67.1
_cell_measurement_theta_min 2.57
_cell_volume 12083.6(9)
_computing_cell_refinement
;
CrysAlisPro, Oxford Diffraction Ltd.,
Version 1.171.33.34d (release 27-02-2009 CrysAlis171 .NET)
(compiled Feb 27 2009,15:38:38)
;
_computing_data_collection
;
CrysAlisPro, Oxford Diffraction Ltd.,
Version 1.171.33.34d (release 27-02-2009 CrysAlis171 .NET)
(compiled Feb 27 2009,15:38:38)
;
_computing_data_reduction
;
CrysAlisPro, Oxford Diffraction Ltd.,
Version 1.171.33.34d (release 27-02-2009 CrysAlis171 .NET)
(compiled Feb 27 2009,15:38:38)
;
_computing_molecular_graphics 'X-Seed 2.0 (Barbour, 2001)'
_computing_publication_material 'SHELXL-97 (Sheldrick, 2008)'
_computing_structure_refinement 'SHELXL-97 (Sheldrick, 2008)'
_computing_structure_solution 'SHELXS-97 (Sheldrick, 2008)'
_diffrn_ambient_temperature 100(2)
_diffrn_detector_area_resol_mean 10.4738
_diffrn_measured_fraction_theta_full 0.986
_diffrn_measured_fraction_theta_max 0.979
_diffrn_measurement_device_type 'Oxford Diffraction Gemini-R Ultra, Ruby CCD'
_diffrn_measurement_method '\w scans'
_diffrn_radiation_monochromator mirror
_diffrn_radiation_source 'Enhance Ultra (Cu) X-ray Source'
_diffrn_radiation_type CuK\a
_diffrn_radiation_wavelength 1.54178
_diffrn_reflns_av_R_equivalents 0.1805
_diffrn_reflns_av_sigmaI/netI 0.1197
_diffrn_reflns_limit_h_max 16
_diffrn_reflns_limit_h_min -17
_diffrn_reflns_limit_k_max 52
_diffrn_reflns_limit_k_min -52
_diffrn_reflns_limit_l_max 22
_diffrn_reflns_limit_l_min -22
_diffrn_reflns_number 176046
_diffrn_reflns_theta_full 67.50
_diffrn_reflns_theta_max 67.83
_diffrn_reflns_theta_min 2.57
_exptl_absorpt_coefficient_mu 1.886
_exptl_absorpt_correction_T_max 1.0000
_exptl_absorpt_correction_T_min 0.6519
_exptl_absorpt_correction_type multi-scan
_exptl_absorpt_process_details
;
CrysAlisPro, Oxford Diffraction Ltd.,
Version 1.171.33.34d (release 27-02-2009 CrysAlis171 .NET)
(compiled Feb 27 2009,15:38:38)
Empirical absorption correction using spherical harmonics,
implemented in SCALE3 ABSPACK scaling algorithm.
;
_exptl_crystal_colour colorless
_exptl_crystal_density_diffrn 1.353
_exptl_crystal_density_meas ?
_exptl_crystal_description needle
_exptl_crystal_F_000 5196
_exptl_crystal_size_max 0.36
_exptl_crystal_size_mid 0.16
_exptl_crystal_size_min 0.05
_refine_diff_density_max 1.298
_refine_diff_density_min -0.703
_refine_diff_density_rms 0.150
_refine_ls_extinction_method none
_refine_ls_goodness_of_fit_ref 1.012
_refine_ls_hydrogen_treatment constr
_refine_ls_matrix_type full
_refine_ls_number_parameters 1517
_refine_ls_number_reflns 21506
_refine_ls_number_restraints 90
_refine_ls_restrained_S_all 1.018
_refine_ls_R_factor_all 0.1884
_refine_ls_R_factor_gt 0.1152
_refine_ls_shift/su_max 0.000
_refine_ls_shift/su_mean 0.000
_refine_ls_structure_factor_coef Fsqd
_refine_ls_weighting_details 'calc w=1/[\s^2^(Fo^2^)+(0.1700P)^2^+0.0000P] where P=(Fo^2^+2Fc^2^)/3'
_refine_ls_weighting_scheme calc
_refine_ls_wR_factor_gt 0.2746
_refine_ls_wR_factor_ref 0.3115
_reflns_number_gt 10310
_reflns_number_total 21506
_reflns_threshold_expression >2sigma(I)
_cod_data_source_file C002787A.TXT
_cod_data_source_block 080203a
_cod_depositor_comments
;
The following automatic conversions were performed:

'_exptl_crystal_density_meas' value 'not measured' was changed to '?'
- the value is perceived as not measured.

Automatic conversion script
Id: cif_fix_values 3008 2015-01-20 13:52:24Z robertas 
;
_cod_original_sg_symbol_H-M 'P 21/c'
_cod_database_code 7205061

loop_
_symmetry_equiv_pos_as_xyz
'x, y, z'
'-x, y+1/2, -z+1/2'
'-x, -y, -z'
'x, -y-1/2, z-1/2'

loop_
_atom_site_label
_atom_site_type_symbol
_atom_site_fract_x
_atom_site_fract_y
_atom_site_fract_z
_atom_site_U_iso_or_equiv
_atom_site_adp_type
_atom_site_occupancy
_atom_site_symmetry_multiplicity
_atom_site_calc_flag
_atom_site_refinement_flags
_atom_site_disorder_assembly
_atom_site_disorder_group
O1 O 0.2969(3) 0.29047(11) 0.6424(3) 0.0504(13) Uani 1 1 d . . .
H1 H 0.3075 0.2970 0.6853 0.076 Uiso 1 1 calc R . .
C11 C 0.2941(4) 0.31443(15) 0.5965(4) 0.0417(17) Uani 1 1 d . . .
C12 C 0.3439(4) 0.31286(16) 0.5421(4) 0.0440(18) Uani 1 1 d . . .
C13 C 0.3359(5) 0.33626(16) 0.4921(4) 0.0445(17) Uani 1 1 d . . .
H13 H 0.3703 0.3353 0.4543 0.053 Uiso 1 1 calc R . .
C14 C 0.2787(4) 0.36097(16) 0.4962(4) 0.0465(18) Uani 1 1 d D A .
C15 C 0.2305(5) 0.36289(16) 0.5524(4) 0.0469(19) Uani 1 1 d . . .
H15 H 0.1921 0.3800 0.5555 0.056 Uiso 1 1 calc R . .
C16 C 0.2372(4) 0.34012(16) 0.6044(4) 0.0427(17) Uani 1 1 d . . .
S1 S 0.27326(12) 0.39043(4) 0.43105(11) 0.0514(5) Uani 1 1 d D . .
O11 O 0.2123(5) 0.41336(17) 0.4518(4) 0.064(2) Uiso 0.67 1 d PD A 1
O12 O 0.3655(4) 0.40168(15) 0.4338(4) 0.0429(17) Uiso 0.67 1 d PD A 1
O13 O 0.2360(5) 0.37725(17) 0.3627(3) 0.0520(19) Uiso 0.67 1 d PD A 1
O14 O 0.1823(7) 0.4027(4) 0.4224(10) 0.120(9) Uiso 0.33 1 d PD A 2
O15 O 0.3437(10) 0.4114(3) 0.4619(8) 0.085(6) Uiso 0.33 1 d PD A 2
O16 O 0.2925(13) 0.3759(4) 0.3675(6) 0.094(7) Uiso 0.33 1 d PD A 2
C1 C 0.4119(4) 0.28697(16) 0.5396(5) 0.0460(18) Uani 1 1 d . . .
H1A H 0.4098 0.2805 0.4893 0.055 Uiso 1 1 calc R . .
H1B H 0.3948 0.2693 0.5670 0.055 Uiso 1 1 calc R . .
O2 O 0.4956(3) 0.27831(11) 0.6853(3) 0.0541(14) Uani 1 1 d . . .
H2 H 0.5065 0.2852 0.7279 0.081 Uiso 0.50 1 calc PR B 1
C21 C 0.5439(5) 0.29422(15) 0.6443(4) 0.0441(18) Uani 1 1 d . . .
C22 C 0.6306(5) 0.30753(16) 0.6746(5) 0.050(2) Uani 1 1 d . . .
C23 C 0.6801(5) 0.32263(17) 0.6299(5) 0.052(2) Uani 1 1 d . . .
H23 H 0.7370 0.3319 0.6498 0.062 Uiso 1 1 calc R . .
C24 C 0.6485(5) 0.32463(17) 0.5568(5) 0.052(2) Uani 1 1 d . . .
C25 C 0.5614(5) 0.31230(17) 0.5277(5) 0.0509(19) Uani 1 1 d . . .
H25 H 0.5383 0.3142 0.4778 0.061 Uiso 1 1 calc R . .
C26 C 0.5094(4) 0.29746(15) 0.5717(4) 0.0414(17) Uani 1 1 d . . .
S2 S 0.71359(13) 0.34238(5) 0.49876(15) 0.0644(6) Uani 1 1 d . . .
O21 O 0.7940(4) 0.35490(16) 0.5451(4) 0.083(2) Uani 1 1 d . . .
O22 O 0.7351(4) 0.31887(15) 0.4521(4) 0.0679(17) Uani 1 1 d . . .
O23 O 0.6560(4) 0.36666(15) 0.4600(5) 0.084(2) Uani 1 1 d . . .
C2 C 0.6662(5) 0.30505(18) 0.7549(5) 0.053(2) Uani 1 1 d . . .
H2A H 0.6457 0.2853 0.7723 0.063 Uiso 1 1 calc R . .
H2B H 0.7342 0.3049 0.7632 0.063 Uiso 1 1 calc R . .
O3 O 0.4948(3) 0.30476(10) 0.8057(3) 0.0466(12) Uani 1 1 d . . .
H3 H 0.5029 0.2975 0.7657 0.070 Uiso 0.50 1 calc PR C 2
C31 C 0.5497(5) 0.32910(15) 0.8226(4) 0.0431(17) Uani 1 1 d . . .
C32 C 0.5214(4) 0.35302(16) 0.8644(4) 0.0436(17) Uani 1 1 d . . .
C33 C 0.5799(4) 0.37790(15) 0.8829(4) 0.0437(17) Uani 1 1 d . . .
H33 H 0.5627 0.3938 0.9121 0.052 Uiso 1 1 calc R . .
C34 C 0.6645(4) 0.37957(15) 0.8583(4) 0.0416(17) Uani 1 1 d . . .
C35 C 0.6906(4) 0.35581(16) 0.8189(4) 0.0439(17) Uani 1 1 d . . .
H35 H 0.7492 0.3566 0.8051 0.053 Uiso 1 1 calc R . .
C36 C 0.6345(4) 0.33069(15) 0.7984(4) 0.0443(18) Uani 1 1 d . . .
S3 S 0.74309(11) 0.40948(4) 0.88749(11) 0.0449(5) Uani 1 1 d . . .
O31 O 0.6944(3) 0.43329(11) 0.9185(3) 0.0489(13) Uani 1 1 d . . .
O32 O 0.8147(4) 0.39525(12) 0.9385(4) 0.0690(18) Uani 1 1 d . . .
O33 O 0.7766(4) 0.41923(12) 0.8240(3) 0.0583(15) Uani 1 1 d . . .
C3 C 0.4318(4) 0.35148(17) 0.8900(4) 0.0479(18) Uani 1 1 d . . .
H3A H 0.4378 0.3628 0.9358 0.057 Uiso 1 1 calc R . .
H3B H 0.4191 0.3299 0.9000 0.057 Uiso 1 1 calc R . .
O4 O 0.3301(3) 0.31766(11) 0.7702(3) 0.0502(13) Uani 1 1 d . . .
H4 H 0.3877 0.3159 0.7840 0.075 Uiso 1 1 calc R . .
C41 C 0.3045(5) 0.34707(16) 0.7798(4) 0.0433(16) Uani 1 1 d . . .
C42 C 0.2310(4) 0.35990(16) 0.7307(4) 0.0448(17) Uani 1 1 d . . .
C43 C 0.2015(5) 0.38908(17) 0.7432(4) 0.0446(17) Uani 1 1 d . . .
H43 H 0.1519 0.3979 0.7110 0.053 Uiso 1 1 calc R . .
C44 C 0.2439(5) 0.40547(17) 0.8024(4) 0.0479(18) Uani 1 1 d D D .
C45 C 0.3188(4) 0.39348(17) 0.8493(4) 0.0443(17) Uani 1 1 d . . .
H45 H 0.3485 0.4054 0.8885 0.053 Uiso 1 1 calc R . .
C46 C 0.3504(5) 0.36411(16) 0.8391(4) 0.0452(17) Uani 1 1 d . . .
S4 S 0.19677(12) 0.44142(4) 0.81937(11) 0.0545(5) Uani 1 1 d D . .
O41 O 0.2538(6) 0.4525(2) 0.8854(4) 0.041(3) Uiso 0.50 1 d PD D 1
O42 O 0.2111(7) 0.4600(2) 0.7581(4) 0.056(3) Uiso 0.50 1 d PD D 1
O43 O 0.1031(4) 0.4373(2) 0.8240(5) 0.047(3) Uiso 0.50 1 d PD D 1
O44 O 0.2624(6) 0.4583(2) 0.8680(5) 0.047(3) Uiso 0.50 1 d PD D 2
O45 O 0.1675(9) 0.4557(3) 0.7506(5) 0.093(5) Uiso 0.50 1 d PD D 2
O46 O 0.1162(6) 0.4327(2) 0.8518(6) 0.055(3) Uiso 0.50 1 d PD D 2
C4 C 0.1836(4) 0.34208(17) 0.6643(4) 0.0473(18) Uani 1 1 d . . .
H4A H 0.1709 0.3211 0.6793 0.057 Uiso 1 1 calc R . .
H4B H 0.1238 0.3519 0.6459 0.057 Uiso 1 1 calc R . .
P11 P 0.03753(11) 0.30693(4) 0.33412(11) 0.0412(4) Uani 1 1 d . . .
P12 P -0.00246(11) 0.33008(4) -0.04848(11) 0.0417(4) Uani 1 1 d . . .
C101 C 0.0338(5) 0.34717(16) 0.3106(4) 0.0467(18) Uani 1 1 d . . .
H10A H -0.0190 0.3568 0.3277 0.056 Uiso 1 1 calc R . .
H10B H 0.0904 0.3571 0.3358 0.056 Uiso 1 1 calc R . .
C102 C 0.0009(5) 0.36528(15) 0.0031(4) 0.0450(17) Uani 1 1 d . . .
H10C H 0.0532 0.3778 -0.0064 0.054 Uiso 1 1 calc R . .
H10D H -0.0561 0.3769 -0.0142 0.054 Uiso 1 1 calc R . .
C111 C 0.0422(4) 0.30298(16) 0.4285(4) 0.0451(18) Uani 1 1 d . . .
C112 C -0.0214(5) 0.31948(18) 0.4623(4) 0.0495(19) Uani 1 1 d . . .
H112 H -0.0618 0.3339 0.4358 0.059 Uiso 1 1 calc R . .
C113 C -0.0238(5) 0.31437(18) 0.5336(4) 0.0517(19) Uani 1 1 d . . .
H113 H -0.0675 0.3247 0.5560 0.062 Uiso 1 1 calc R . .
C114 C 0.0380(5) 0.29402(18) 0.5729(5) 0.054(2) Uani 1 1 d . . .
H114 H 0.0356 0.2902 0.6219 0.064 Uiso 1 1 calc R . .
C115 C 0.1026(5) 0.27950(17) 0.5404(5) 0.0503(19) Uani 1 1 d . . .
H115 H 0.1467 0.2666 0.5684 0.060 Uiso 1 1 calc R . .
C116 C 0.1050(4) 0.28317(15) 0.4694(5) 0.0445(18) Uani 1 1 d . . .
H116 H 0.1489 0.2724 0.4479 0.053 Uiso 1 1 calc R . .
C121 C -0.0621(5) 0.28817(15) 0.2856(4) 0.0438(17) Uani 1 1 d . . .
C122 C -0.1385(5) 0.28311(16) 0.3194(5) 0.0482(18) Uani 1 1 d . . .
H122 H -0.1362 0.2880 0.3685 0.058 Uiso 1 1 calc R . .
C123 C -0.2194(6) 0.27040(19) 0.2773(5) 0.062(2) Uani 1 1 d . . .
H123 H -0.2724 0.2671 0.2981 0.075 Uiso 1 1 calc R . .
C124 C -0.2205(7) 0.2632(2) 0.2089(5) 0.065(2) Uani 1 1 d . . .
H124 H -0.2740 0.2539 0.1825 0.078 Uiso 1 1 calc R . .
C125 C -0.1481(7) 0.2686(2) 0.1755(5) 0.071(3) Uani 1 1 d . . .
H125 H -0.1522 0.2639 0.1261 0.086 Uiso 1 1 calc R . .
C126 C -0.0683(6) 0.28086(19) 0.2143(5) 0.056(2) Uani 1 1 d . . .
H126 H -0.0171 0.2843 0.1914 0.067 Uiso 1 1 calc R . .
C131 C 0.1369(5) 0.28927(17) 0.3107(4) 0.0500(19) Uani 1 1 d . . .
C132 C 0.2182(5) 0.3049(2) 0.3178(5) 0.055(2) Uani 1 1 d . . .
H132 H 0.2217 0.3256 0.3335 0.066 Uiso 1 1 calc R . .
C133 C 0.2963(6) 0.2902(2) 0.3017(5) 0.068(2) Uani 1 1 d . . .
H133 H 0.3534 0.3007 0.3075 0.081 Uiso 1 1 calc R . .
C134 C 0.2897(6) 0.2599(2) 0.2770(6) 0.072(3) Uani 1 1 d . . .
H134 H 0.3414 0.2503 0.2631 0.087 Uiso 1 1 calc R . .
C135 C 0.2105(7) 0.2445(2) 0.2729(6) 0.079(3) Uani 1 1 d . . .
H135 H 0.2081 0.2237 0.2592 0.095 Uiso 1 1 calc R . .
C136 C 0.1322(6) 0.2585(2) 0.2883(5) 0.065(2) Uani 1 1 d . . .
H136 H 0.0761 0.2475 0.2839 0.078 Uiso 1 1 calc R . .
C141 C -0.0256(4) 0.33814(16) -0.1414(4) 0.0438(17) Uani 1 1 d . . .
C142 C -0.0100(5) 0.36742(17) -0.1693(4) 0.0470(18) Uani 1 1 d . . .
H142 H 0.0126 0.3836 -0.1377 0.056 Uiso 1 1 calc R . .
C143 C -0.0274(5) 0.37230(19) -0.2414(5) 0.054(2) Uani 1 1 d . . .
H143 H -0.0156 0.3919 -0.2595 0.065 Uiso 1 1 calc R . .
C144 C -0.0622(5) 0.3492(2) -0.2891(5) 0.056(2) Uani 1 1 d . . .
H144 H -0.0770 0.3531 -0.3391 0.067 Uiso 1 1 calc R . .
C145 C -0.0747(5) 0.32028(19) -0.2620(5) 0.0511(19) Uani 1 1 d . . .
H145 H -0.0949 0.3040 -0.2941 0.061 Uiso 1 1 calc R . .
C146 C -0.0586(4) 0.31505(18) -0.1901(5) 0.0472(18) Uani 1 1 d . . .
H146 H -0.0699 0.2953 -0.1727 0.057 Uiso 1 1 calc R . .
C151 C 0.1071(5) 0.31132(16) -0.0295(4) 0.0471(18) Uani 1 1 d . . .
C152 C 0.1608(5) 0.30843(17) -0.0813(5) 0.053(2) Uani 1 1 d . . .
H152 H 0.1375 0.3150 -0.1287 0.064 Uiso 1 1 calc R . .
C153 C 0.2490(5) 0.29596(18) -0.0655(5) 0.058(2) Uani 1 1 d . . .
H153 H 0.2852 0.2940 -0.1019 0.069 Uiso 1 1 calc R . .
C154 C 0.2823(5) 0.28673(18) 0.0026(6) 0.059(2) Uani 1 1 d . . .
H154 H 0.3422 0.2782 0.0130 0.071 Uiso 1 1 calc R . .
C155 C 0.2326(6) 0.28928(17) 0.0571(5) 0.059(2) Uani 1 1 d . . .
H155 H 0.2582 0.2832 0.1045 0.071 Uiso 1 1 calc R . .
C156 C 0.1414(5) 0.30136(16) 0.0409(5) 0.053(2) Uani 1 1 d . . .
H156 H 0.1046 0.3027 0.0771 0.064 Uiso 1 1 calc R . .
C161 C -0.0935(4) 0.30579(16) -0.0318(4) 0.0416(16) Uani 1 1 d . . .
C162 C -0.1816(4) 0.31798(16) -0.0402(4) 0.0472(18) Uani 1 1 d . . .
H162 H -0.1912 0.3392 -0.0484 0.057 Uiso 1 1 calc R . .
C163 C -0.2562(5) 0.29855(17) -0.0365(4) 0.0483(18) Uani 1 1 d . . .
H163 H -0.3163 0.3068 -0.0415 0.058 Uiso 1 1 calc R . .
C164 C -0.2430(5) 0.26802(16) -0.0257(4) 0.0466(17) Uani 1 1 d . . .
H164 H -0.2942 0.2551 -0.0239 0.056 Uiso 1 1 calc R . .
C165 C -0.1561(5) 0.25557(17) -0.0173(4) 0.0469(17) Uani 1 1 d . . .
H165 H -0.1478 0.2342 -0.0095 0.056 Uiso 1 1 calc R . .
C166 C -0.0801(5) 0.27417(16) -0.0202(5) 0.0484(18) Uani 1 1 d . . .
H166 H -0.0202 0.2656 -0.0145 0.058 Uiso 1 1 calc R . .
C171 C 0.0253(4) 0.35288(15) 0.2321(4) 0.0421(17) Uani 1 1 d . . .
C172 C -0.0611(4) 0.35223(16) 0.1859(4) 0.0429(17) Uani 1 1 d . . .
H172 H -0.1153 0.3488 0.2051 0.051 Uiso 1 1 calc R . .
C173 C -0.0669(4) 0.35639(15) 0.1145(5) 0.0456(19) Uani 1 1 d . . .
H173 H -0.1260 0.3562 0.0851 0.055 Uiso 1 1 calc R . .
C174 C 0.0099(4) 0.36103(14) 0.0816(4) 0.0407(16) Uani 1 1 d . . .
C175 C 0.0946(4) 0.36260(16) 0.1289(4) 0.0431(17) Uani 1 1 d . . .
H175 H 0.1483 0.3666 0.1094 0.052 Uiso 1 1 calc R . .
C176 C 0.1038(4) 0.35867(15) 0.2007(4) 0.0411(16) Uani 1 1 d . . .
H176 H 0.1628 0.3598 0.2300 0.049 Uiso 1 1 calc R . .
P21 P 0.24715(12) 0.45662(4) 0.09085(12) 0.0472(5) Uani 1 1 d . . .
P22 P 0.73323(13) 0.44276(4) 0.18171(14) 0.0545(5) Uani 1 1 d . . .
C201 C 0.3068(5) 0.48031(18) 0.0352(5) 0.0520(19) Uani 1 1 d . . .
H20A H 0.2862 0.4747 -0.0157 0.062 Uiso 1 1 calc R . .
H20B H 0.2902 0.5020 0.0410 0.062 Uiso 1 1 calc R . .
C202 C 0.7026(6) 0.4675(2) 0.1023(6) 0.066(2) Uani 1 1 d . . .
H20C H 0.7300 0.4880 0.1127 0.079 Uiso 1 1 calc R . .
H20D H 0.7276 0.4587 0.0616 0.079 Uiso 1 1 calc R . .
C211 C 0.1265(5) 0.45625(16) 0.0527(5) 0.0513(19) Uani 1 1 d . . .
C212 C 0.0940(6) 0.4670(2) -0.0141(5) 0.068(3) Uani 1 1 d . . .
H212 H 0.1360 0.4750 -0.0420 0.081 Uiso 1 1 calc R . .
C213 C 0.0007(6) 0.4667(3) -0.0427(6) 0.075(3) Uani 1 1 d . . .
H213 H -0.0217 0.4757 -0.0881 0.090 Uiso 1 1 calc R . .
C214 C -0.0581(6) 0.4531(2) -0.0040(6) 0.071(3) Uani 1 1 d . . .
H214 H -0.1215 0.4518 -0.0243 0.085 Uiso 1 1 calc R . .
C215 C -0.0283(6) 0.44127(19) 0.0635(7) 0.069(3) Uani 1 1 d . . .
H215 H -0.0702 0.4321 0.0897 0.083 Uiso 1 1 calc R . .
C216 C 0.0672(5) 0.44315(19) 0.0929(5) 0.058(2) Uani 1 1 d . . .
H216 H 0.0898 0.4355 0.1396 0.070 Uiso 1 1 calc R . .
C221 C 0.2908(5) 0.41852(17) 0.0882(5) 0.0497(19) Uani 1 1 d . . .
C222 C 0.2568(5) 0.40057(17) 0.0281(5) 0.055(2) Uani 1 1 d . . .
H222 H 0.2102 0.4080 -0.0089 0.066 Uiso 1 1 calc R . .
C223 C 0.2945(6) 0.37096(17) 0.0244(5) 0.058(2) Uani 1 1 d . . .
H223 H 0.2714 0.3582 -0.0152 0.070 Uiso 1 1 calc R . .
C224 C 0.3624(6) 0.36051(18) 0.0756(6) 0.066(2) Uani 1 1 d . . .
H224 H 0.3874 0.3408 0.0710 0.079 Uiso 1 1 calc R . .
C225 C 0.3959(7) 0.3782(2) 0.1348(6) 0.073(3) Uani 1 1 d . . .
H225 H 0.4427 0.3702 0.1710 0.087 Uiso 1 1 calc R . .
C226 C 0.3620(6) 0.40762(18) 0.1420(5) 0.062(2) Uani 1 1 d . . .
H226 H 0.3862 0.4200 0.1821 0.074 Uiso 1 1 calc R . .
C231 C 0.2620(5) 0.47073(17) 0.1804(5) 0.0500(19) Uani 1 1 d . . .
C232 C 0.2721(5) 0.50254(16) 0.1916(5) 0.0465(18) Uani 1 1 d . . .
H232 H 0.2724 0.5160 0.1523 0.056 Uiso 1 1 calc R . .
C233 C 0.2812(5) 0.51354(18) 0.2589(5) 0.052(2) Uani 1 1 d . . .
H233 H 0.2874 0.5350 0.2661 0.063 Uiso 1 1 calc R . .
C234 C 0.2820(5) 0.49501(19) 0.3172(5) 0.059(2) Uani 1 1 d . . .
H234 H 0.2892 0.5034 0.3641 0.070 Uiso 1 1 calc R . .
C235 C 0.2720(5) 0.4635(2) 0.3068(5) 0.055(2) Uani 1 1 d . . .
H235 H 0.2720 0.4503 0.3466 0.066 Uiso 1 1 calc R . .
C236 C 0.2624(5) 0.45191(18) 0.2395(5) 0.055(2) Uani 1 1 d . . .
H236 H 0.2559 0.4305 0.2326 0.065 Uiso 1 1 calc R . .
C241 C 0.8527(5) 0.44724(17) 0.2183(5) 0.057(2) Uani 1 1 d . . .
C242 C 0.8983(6) 0.4757(2) 0.2129(6) 0.075(3) Uani 1 1 d . . .
H242 H 0.8673 0.4922 0.1863 0.090 Uiso 1 1 calc R . .
C243 C 0.9887(6) 0.4787(2) 0.2472(6) 0.075(3) Uani 1 1 d . . .
H243 H 1.0198 0.4975 0.2434 0.090 Uiso 1 1 calc R . .
C244 C 1.0334(6) 0.4559(2) 0.2857(7) 0.081(3) Uani 1 1 d . . .
H244 H 1.0942 0.4590 0.3107 0.097 Uiso 1 1 calc R . .
C245 C 0.9911(6) 0.4282(2) 0.2890(7) 0.087(3) Uani 1 1 d . . .
H245 H 1.0238 0.4118 0.3145 0.104 Uiso 1 1 calc R . .
C246 C 0.8994(6) 0.4241(2) 0.2547(7) 0.086(4) Uani 1 1 d . . .
H246 H 0.8703 0.4049 0.2573 0.104 Uiso 1 1 calc R . .
C251 C 0.6652(5) 0.45573(17) 0.2449(5) 0.056(2) Uani 1 1 d . . .
C252 C 0.6995(6) 0.47907(18) 0.2917(5) 0.056(2) Uani 1 1 d . . .
H252 H 0.7620 0.4851 0.2968 0.068 Uiso 1 1 calc R . .
C253 C 0.6418(6) 0.4934(2) 0.3307(5) 0.061(2) Uani 1 1 d . . .
H253 H 0.6653 0.5092 0.3632 0.074 Uiso 1 1 calc R . .
C254 C 0.5505(6) 0.4854(2) 0.3238(5) 0.058(2) Uani 1 1 d . . .
H254 H 0.5107 0.4963 0.3489 0.070 Uiso 1 1 calc R . .
C255 C 0.5179(6) 0.4610(2) 0.2794(5) 0.066(2) Uani 1 1 d . . .
H255 H 0.4560 0.4545 0.2761 0.079 Uiso 1 1 calc R . .
C256 C 0.5755(6) 0.4464(2) 0.2401(6) 0.071(3) Uani 1 1 d . . .
H256 H 0.5530 0.4298 0.2096 0.085 Uiso 1 1 calc R . .
C261 C 0.7065(5) 0.40379(17) 0.1564(5) 0.053(2) Uani 1 1 d . . .
C262 C 0.7089(5) 0.39402(19) 0.0881(6) 0.063(2) Uani 1 1 d . . .
H262 H 0.7254 0.4080 0.0541 0.076 Uiso 1 1 calc R . .
C263 C 0.6875(5) 0.3641(2) 0.0677(6) 0.065(2) Uani 1 1 d . . .
H263 H 0.6879 0.3573 0.0201 0.078 Uiso 1 1 calc R . .
C264 C 0.6660(5) 0.3451(2) 0.1185(6) 0.065(2) Uani 1 1 d . . .
H264 H 0.6503 0.3246 0.1048 0.078 Uiso 1 1 calc R . .
C265 C 0.6652(6) 0.3530(2) 0.1871(7) 0.075(3) Uani 1 1 d . . .
H265 H 0.6517 0.3384 0.2209 0.089 Uiso 1 1 calc R . .
C266 C 0.6855(6) 0.3842(2) 0.2075(7) 0.073(3) Uani 1 1 d . . .
H266 H 0.6844 0.3910 0.2549 0.088 Uiso 1 1 calc R . .
C271 C 0.4095(5) 0.47698(17) 0.0536(4) 0.0461(17) Uani 1 1 d . . .
C272 C 0.4537(6) 0.4526(2) 0.0246(5) 0.057(2) Uani 1 1 d . . .
H272 H 0.4182 0.4379 -0.0050 0.069 Uiso 1 1 calc R . .
C273 C 0.5474(5) 0.4500(2) 0.0389(5) 0.057(2) Uani 1 1 d . . .
H273 H 0.5763 0.4338 0.0181 0.069 Uiso 1 1 calc R . .
C274 C 0.5994(5) 0.4703(2) 0.0825(5) 0.058(2) Uani 1 1 d . . .
C275 C 0.5576(5) 0.49531(18) 0.1092(5) 0.059(2) Uani 1 1 d . . .
H275 H 0.5941 0.5104 0.1367 0.071 Uiso 1 1 calc R . .
C276 C 0.4639(6) 0.49799(18) 0.0957(5) 0.054(2) Uani 1 1 d . . .
H276 H 0.4358 0.5146 0.1156 0.065 Uiso 1 1 calc R . .
N1 N 0.5669(4) 0.39688(14) 0.6251(4) 0.0504(16) Uani 1 1 d . . .
N2 N 0.6007(6) 0.42371(17) 0.5384(4) 0.0659(19) Uani 1 1 d . . .
C001 C 0.4887(7) 0.4385(2) 0.7618(5) 0.068(2) Uani 1 1 d . . .
H00I H 0.4917 0.4607 0.7691 0.102 Uiso 1 1 calc R . .
H00J H 0.5507 0.4305 0.7628 0.102 Uiso 1 1 calc R . .
H00K H 0.4619 0.4289 0.8001 0.102 Uiso 1 1 calc R . .
C002 C 0.4293(6) 0.4314(2) 0.6898(5) 0.063(2) Uani 1 1 d . . .
H00A H 0.3669 0.4396 0.6895 0.076 Uiso 1 1 calc R . .
H00B H 0.4552 0.4420 0.6518 0.076 Uiso 1 1 calc R . .
C003 C 0.4218(6) 0.3977(2) 0.6723(6) 0.073(3) Uani 1 1 d . . .
H00C H 0.3916 0.3875 0.7085 0.088 Uiso 1 1 calc R . .
H00D H 0.3812 0.3952 0.6252 0.088 Uiso 1 1 calc R . .
C004 C 0.5110(6) 0.38133(18) 0.6696(5) 0.063(2) Uani 1 1 d . . .
H00E H 0.5463 0.3795 0.7189 0.075 Uiso 1 1 calc R . .
H00F H 0.4973 0.3604 0.6508 0.075 Uiso 1 1 calc R . .
C005 C 0.6558(5) 0.40816(19) 0.6478(5) 0.058(2) Uani 1 1 d . . .
H005 H 0.6935 0.4047 0.6932 0.070 Uiso 1 1 calc R . .
C006 C 0.6774(6) 0.4244(2) 0.5952(5) 0.064(2) Uani 1 1 d . . .
H006 H 0.7340 0.4346 0.5950 0.076 Uiso 1 1 calc R . .
C007 C 0.5385(6) 0.40639(17) 0.5605(5) 0.055(2) Uani 1 1 d . . .
H007 H 0.4804 0.4015 0.5326 0.066 Uiso 1 1 calc R . .
C008 C 0.5871(8) 0.4424(2) 0.4742(6) 0.077(3) Uani 1 1 d . . .
H00G H 0.5477 0.4313 0.4347 0.092 Uiso 1 1 calc R . .
H00H H 0.6470 0.4463 0.4595 0.092 Uiso 1 1 calc R . .
C009 C 0.5432(7) 0.4720(2) 0.4867(5) 0.066(2) Uani 1 1 d . . .
C010 C 0.5939(8) 0.4991(2) 0.5007(5) 0.075(3) Uani 1 1 d . . .
H010 H 0.6583 0.4987 0.5015 0.091 Uiso 1 1 calc R . .
C011 C 0.4481(8) 0.4735(2) 0.4866(6) 0.077(3) Uani 1 1 d . . .
H011 H 0.4120 0.4555 0.4778 0.092 Uiso 1 1 calc R . .
O01W O 0.2092(9) 0.4677(2) 0.5237(7) 0.148(4) Uani 1 1 d . . .
H01X H 0.2085 0.4527 0.4951 0.223 Uiso 1 1 d . . .
H01Y H 0.2003 0.4840 0.4990 0.223 Uiso 1 1 d . . .
O02W O 0.4904(7) 0.3734(3) 0.3464(7) 0.147(4) Uani 1 1 d . . .
H02X H 0.4436 0.3778 0.3648 0.220 Uiso 1 1 d . . .
H02Y H 0.5363 0.3715 0.3801 0.220 Uiso 1 1 d . . .
O03W O 0.9521(9) 0.3944(2) 0.5742(6) 0.142(4) Uani 1 1 d . . .
H03X H 0.9041 0.3834 0.5664 0.213 Uiso 1 1 d . . .
H03Y H 0.9397 0.4108 0.5946 0.213 Uiso 1 1 d . . .
O04W O 0.6021(5) 0.28509(19) 0.3588(4) 0.095(2) Uani 1 1 d . . .
H04X H 0.6407 0.2941 0.3906 0.142 Uiso 1 1 d . . .
H04Y H 0.5742 0.2717 0.3793 0.142 Uiso 1 1 d . . .
O05W O 0.7598(8) 0.4102(2) 0.3794(7) 0.148(4) Uani 1 1 d . . .
H05X H 0.7375 0.3999 0.4103 0.222 Uiso 1 1 d . . .
H05Y H 0.7974 0.4231 0.4014 0.222 Uiso 1 1 d . . .
O06W O 0.9257(4) 0.44949(14) 0.7819(4) 0.0672(16) Uani 1 1 d . . .
H06X H 0.8855 0.4390 0.7981 0.101 Uiso 1 1 d . . .
H06Y H 0.9785 0.4434 0.8020 0.101 Uiso 1 1 d . . .
O07W O 0.1054(6) 0.4797(3) 0.6259(5) 0.117(3) Uani 1 1 d . . .
H07X H 0.1327 0.4728 0.6660 0.175 Uiso 1 1 d . . .
H07Y H 0.1383 0.4759 0.5945 0.175 Uiso 1 1 d . . .
O08W O 0.8253(5) 0.3551(2) 0.3434(5) 0.105(3) Uani 1 1 d . . .
H08X H 0.8037 0.3432 0.3716 0.158 Uiso 1 1 d . . .
H08Y H 0.8091 0.3733 0.3512 0.158 Uiso 1 1 d . . .
O09W O 0.4552(5) 0.28464(14) 0.1502(4) 0.0779(18) Uani 1 1 d . . .
H09X H 0.4677 0.2662 0.1619 0.117 Uiso 1 1 d . . .
H09Y H 0.4678 0.2957 0.1875 0.117 Uiso 1 1 d . . .
O10W O 0.4942(5) 0.32166(16) 0.2677(4) 0.085(2) Uani 1 1 d . . .
H10X H 0.4910 0.3382 0.2907 0.128 Uiso 1 1 d . . .
H10Y H 0.5279 0.3092 0.2950 0.128 Uiso 1 1 d . . .
O11W O 0.5667(6) 0.2751(2) 0.0544(5) 0.114(3) Uani 1 1 d . . .
H11X H 0.5260 0.2776 0.0805 0.171 Uiso 1 1 d . . .
H11Y H 0.5398 0.2706 0.0123 0.171 Uiso 1 1 d . . .
O12W O 0.8163(7) 0.4772(3) 0.5342(7) 0.153(4) Uani 1 1 d . . .
H12X H 0.8371 0.4720 0.4969 0.229 Uiso 1 1 d . . .
H12Y H 0.8482 0.4684 0.5702 0.229 Uiso 1 1 d . . .
O13W O 0.8916(9) 0.4584(3) 0.4228(6) 0.151(4) Uani 1 1 d . . .
H13X H 0.9065 0.4755 0.4075 0.227 Uiso 1 1 d . . .
H13Y H 0.9379 0.4466 0.4269 0.227 Uiso 1 1 d . . .
O14W O 0.9200(11) 0.4485(2) 0.6401(5) 0.163(5) Uani 1 1 d . . .
H14X H 0.9191 0.4482 0.6848 0.244 Uiso 1 1 d . . .
H14Y H 0.9700 0.4567 0.6338 0.244 Uiso 1 1 d . . .
O15W O 0.5020(4) 0.24048(13) 0.4111(4) 0.0695(17) Uani 1 1 d . . .
H15X H 0.4985 0.2268 0.3788 0.104 Uiso 1 1 d . . .
H15Y H 0.4480 0.2465 0.4134 0.104 Uiso 1 1 d . . .
O16W O 1.0141(9) 0.4084(3) 0.4480(8) 0.164(5) Uani 1 1 d . . .
H16X H 1.0720 0.4075 0.4505 0.245 Uiso 1 1 d . . .
H16Y H 1.0018 0.4038 0.4888 0.245 Uiso 1 1 d . . .

loop_
_atom_site_aniso_label
_atom_site_aniso_U_11
_atom_site_aniso_U_22
_atom_site_aniso_U_33
_atom_site_aniso_U_23
_atom_site_aniso_U_13
_atom_site_aniso_U_12
O1 0.043(3) 0.033(3) 0.072(4) 0.000(2) -0.001(2) -0.005(2)
C11 0.030(3) 0.030(3) 0.063(5) -0.004(3) 0.002(3) -0.011(3)
C12 0.032(3) 0.033(4) 0.062(5) -0.007(3) -0.005(3) -0.004(3)
C13 0.035(3) 0.037(4) 0.060(5) -0.001(3) 0.001(3) -0.005(3)
C14 0.032(3) 0.040(4) 0.064(5) -0.009(3) -0.002(3) -0.007(3)
C15 0.035(3) 0.034(4) 0.066(5) -0.008(3) -0.005(4) -0.002(3)
C16 0.025(3) 0.037(4) 0.061(5) -0.008(3) -0.008(3) -0.009(3)
S1 0.0428(9) 0.0389(9) 0.0683(13) 0.0021(9) -0.0022(9) 0.0010(7)
C1 0.032(3) 0.035(4) 0.067(5) -0.004(3) 0.000(3) 0.000(3)
O2 0.051(3) 0.036(3) 0.069(4) -0.002(2) -0.005(3) -0.004(2)
C21 0.035(3) 0.026(3) 0.068(5) -0.005(3) 0.000(4) 0.004(3)
C22 0.037(4) 0.031(4) 0.076(6) -0.017(4) -0.003(4) 0.007(3)
C23 0.024(3) 0.040(4) 0.091(7) -0.018(4) 0.008(4) 0.003(3)
C24 0.033(4) 0.036(4) 0.085(6) -0.017(4) 0.007(4) 0.001(3)
C25 0.038(4) 0.038(4) 0.076(6) -0.004(4) 0.005(4) 0.008(3)
C26 0.027(3) 0.027(3) 0.067(5) -0.004(3) -0.001(3) -0.002(3)
S2 0.0423(10) 0.0482(11) 0.1055(18) -0.0101(11) 0.0201(11) 0.0004(8)
O21 0.046(3) 0.077(4) 0.129(6) -0.030(4) 0.025(4) -0.029(3)
O22 0.041(3) 0.078(4) 0.087(4) -0.018(3) 0.016(3) -0.013(3)
O23 0.061(4) 0.056(4) 0.139(6) 0.018(4) 0.029(4) 0.016(3)
C2 0.034(4) 0.041(4) 0.076(6) -0.009(4) -0.006(4) 0.004(3)
O3 0.042(2) 0.021(2) 0.070(3) -0.004(2) -0.006(2) -0.0033(18)
C31 0.037(4) 0.027(3) 0.059(5) 0.000(3) -0.010(3) 0.001(3)
C32 0.032(3) 0.034(4) 0.060(5) 0.002(3) -0.005(3) 0.002(3)
C33 0.032(3) 0.029(3) 0.069(5) -0.004(3) 0.005(3) 0.001(3)
C34 0.030(3) 0.028(3) 0.063(5) -0.004(3) -0.004(3) 0.002(3)
C35 0.027(3) 0.035(4) 0.065(5) -0.004(3) -0.002(3) 0.001(3)
C36 0.034(3) 0.024(3) 0.068(5) -0.007(3) -0.009(3) 0.003(3)
S3 0.0277(8) 0.0296(8) 0.0728(13) -0.0056(8) -0.0033(8) 0.0028(6)
O31 0.040(2) 0.032(2) 0.073(4) -0.013(2) 0.007(2) -0.002(2)
O32 0.047(3) 0.038(3) 0.105(5) 0.002(3) -0.032(3) 0.005(2)
O33 0.052(3) 0.041(3) 0.080(4) -0.014(3) 0.009(3) -0.007(2)
C3 0.034(3) 0.039(4) 0.065(5) -0.008(3) -0.005(3) -0.007(3)
O4 0.038(2) 0.032(2) 0.076(4) -0.005(2) -0.003(2) -0.0060(19)
C41 0.038(3) 0.037(4) 0.055(5) -0.006(3) 0.008(3) -0.005(3)
C42 0.029(3) 0.041(4) 0.064(5) -0.011(3) 0.007(3) -0.007(3)
C43 0.030(3) 0.045(4) 0.057(5) -0.002(3) 0.003(3) -0.001(3)
C44 0.042(4) 0.046(4) 0.057(5) -0.007(4) 0.014(4) -0.006(3)
C45 0.030(3) 0.043(4) 0.057(5) -0.009(3) 0.000(3) -0.006(3)
C46 0.038(4) 0.040(4) 0.059(5) -0.008(3) 0.012(3) -0.005(3)
S4 0.0463(10) 0.0421(10) 0.0721(14) -0.0125(9) 0.0018(9) 0.0033(8)
C4 0.029(3) 0.044(4) 0.064(5) -0.010(4) -0.007(3) -0.004(3)
P11 0.0351(8) 0.0335(9) 0.0546(11) -0.0039(8) 0.0071(8) -0.0014(7)
P12 0.0323(8) 0.0312(9) 0.0593(12) -0.0038(8) 0.0016(8) 0.0033(7)
C101 0.039(4) 0.036(4) 0.064(5) -0.009(3) 0.006(3) -0.006(3)
C102 0.036(3) 0.031(3) 0.065(5) -0.005(3) -0.002(3) 0.004(3)
C111 0.034(3) 0.034(4) 0.066(5) -0.001(3) 0.003(3) -0.006(3)
C112 0.046(4) 0.048(4) 0.053(5) -0.012(4) 0.006(4) 0.007(3)
C113 0.046(4) 0.052(5) 0.057(5) -0.012(4) 0.007(4) -0.007(3)
C114 0.057(5) 0.045(4) 0.057(5) -0.010(4) 0.003(4) -0.009(4)
C115 0.045(4) 0.037(4) 0.063(5) -0.004(4) -0.008(4) -0.009(3)
C116 0.031(3) 0.032(4) 0.068(5) -0.009(3) 0.004(3) -0.005(3)
C121 0.048(4) 0.028(3) 0.051(5) 0.000(3) -0.002(3) -0.003(3)
C122 0.049(4) 0.035(4) 0.061(5) -0.006(3) 0.009(4) -0.012(3)
C123 0.057(5) 0.047(5) 0.080(7) 0.003(4) 0.004(4) -0.023(4)
C124 0.071(6) 0.050(5) 0.067(6) 0.002(4) -0.008(5) -0.020(4)
C125 0.095(7) 0.054(5) 0.060(6) -0.004(4) -0.001(5) -0.026(5)
C126 0.060(5) 0.048(5) 0.057(5) 0.001(4) 0.003(4) -0.009(4)
C131 0.045(4) 0.043(4) 0.061(5) -0.005(4) 0.005(4) 0.008(3)
C132 0.038(4) 0.060(5) 0.066(5) 0.005(4) 0.004(4) 0.003(3)
C133 0.039(4) 0.076(6) 0.089(7) 0.006(5) 0.012(4) 0.008(4)
C134 0.057(5) 0.065(6) 0.096(7) -0.005(5) 0.018(5) 0.025(5)
C135 0.068(6) 0.065(6) 0.109(8) -0.001(6) 0.030(6) 0.014(5)
C136 0.060(5) 0.048(5) 0.090(7) -0.008(5) 0.025(5) 0.011(4)
C141 0.027(3) 0.038(4) 0.067(5) -0.017(3) 0.010(3) 0.003(3)
C142 0.039(4) 0.046(4) 0.054(5) -0.003(3) 0.003(3) 0.004(3)
C143 0.053(4) 0.045(4) 0.065(6) -0.004(4) 0.012(4) 0.000(3)
C144 0.038(4) 0.076(6) 0.050(5) -0.007(4) 0.001(3) 0.004(4)
C145 0.037(4) 0.061(5) 0.057(5) -0.015(4) 0.013(3) -0.004(3)
C146 0.029(3) 0.049(4) 0.065(5) -0.010(4) 0.012(3) 0.001(3)
C151 0.040(4) 0.034(4) 0.064(5) -0.006(3) -0.002(4) -0.004(3)
C152 0.039(4) 0.037(4) 0.082(6) -0.007(4) 0.005(4) -0.001(3)
C153 0.041(4) 0.040(4) 0.093(7) 0.000(4) 0.013(4) 0.003(3)
C154 0.036(4) 0.039(4) 0.100(7) -0.001(4) 0.002(5) -0.001(3)
C155 0.050(4) 0.034(4) 0.084(6) 0.004(4) -0.015(5) -0.001(3)
C156 0.046(4) 0.035(4) 0.069(5) -0.001(4) -0.011(4) 0.000(3)
C161 0.036(3) 0.037(4) 0.050(4) 0.000(3) 0.004(3) 0.002(3)
C162 0.032(3) 0.032(3) 0.073(5) -0.006(3) -0.005(3) 0.001(3)
C163 0.029(3) 0.045(4) 0.068(5) -0.006(4) 0.002(3) 0.002(3)
C164 0.047(4) 0.037(4) 0.055(5) -0.002(3) 0.005(3) -0.004(3)
C165 0.044(4) 0.034(4) 0.063(5) -0.004(3) 0.009(3) 0.004(3)
C166 0.042(4) 0.033(4) 0.071(5) -0.005(3) 0.012(4) 0.003(3)
C171 0.037(3) 0.025(3) 0.063(5) -0.005(3) 0.005(3) 0.000(3)
C172 0.030(3) 0.038(4) 0.060(5) -0.003(3) 0.006(3) 0.000(3)
C173 0.026(3) 0.034(4) 0.073(6) -0.008(3) -0.001(3) -0.001(3)
C174 0.039(4) 0.022(3) 0.061(5) 0.002(3) 0.008(3) 0.002(3)
C175 0.029(3) 0.038(4) 0.059(5) 0.003(3) 0.001(3) -0.008(3)
C176 0.032(3) 0.036(4) 0.054(5) 0.000(3) 0.003(3) -0.007(3)
P21 0.0417(9) 0.0348(9) 0.0649(13) -0.0079(9) 0.0087(9) 0.0022(7)
P22 0.0407(10) 0.0332(9) 0.0923(16) -0.0095(10) 0.0191(10) -0.0011(8)
C201 0.047(4) 0.045(4) 0.065(5) 0.005(4) 0.015(4) 0.009(3)
C202 0.057(5) 0.054(5) 0.094(7) -0.004(5) 0.033(5) 0.000(4)
C211 0.053(4) 0.033(4) 0.067(6) -0.016(4) 0.008(4) 0.003(3)
C212 0.049(5) 0.089(7) 0.066(6) -0.012(5) 0.013(4) -0.008(4)
C213 0.041(5) 0.092(7) 0.083(7) -0.007(6) -0.008(5) 0.012(5)
C214 0.040(4) 0.066(6) 0.099(8) -0.038(6) -0.007(5) 0.007(4)
C215 0.043(4) 0.043(5) 0.122(9) -0.021(5) 0.019(5) -0.006(4)
C216 0.041(4) 0.046(4) 0.085(6) -0.008(4) 0.009(4) 0.000(3)
C221 0.041(4) 0.036(4) 0.074(6) -0.005(4) 0.015(4) 0.000(3)
C222 0.046(4) 0.035(4) 0.088(6) -0.011(4) 0.023(4) -0.001(3)
C223 0.055(5) 0.034(4) 0.091(7) -0.016(4) 0.027(5) -0.011(3)
C224 0.060(5) 0.034(4) 0.104(7) -0.008(5) 0.013(5) 0.003(4)
C225 0.070(6) 0.049(5) 0.096(7) -0.002(5) 0.009(5) 0.014(4)
C226 0.064(5) 0.037(4) 0.082(6) -0.005(4) 0.009(5) 0.010(4)
C231 0.034(3) 0.042(4) 0.073(5) -0.004(4) 0.006(3) 0.003(3)
C232 0.036(3) 0.035(4) 0.065(5) -0.005(3) -0.003(3) 0.003(3)
C233 0.049(4) 0.037(4) 0.071(6) -0.010(4) 0.011(4) 0.002(3)
C234 0.050(4) 0.049(5) 0.076(6) -0.004(4) 0.009(4) 0.003(4)
C235 0.046(4) 0.060(5) 0.061(5) 0.003(4) 0.012(4) -0.006(4)
C236 0.052(4) 0.040(4) 0.073(6) 0.005(4) 0.014(4) 0.000(3)
C241 0.048(4) 0.030(4) 0.096(7) -0.009(4) 0.022(4) -0.004(3)
C242 0.065(5) 0.043(5) 0.120(9) -0.016(5) 0.029(6) -0.014(4)
C243 0.055(5) 0.052(5) 0.122(9) -0.030(6) 0.029(5) -0.021(4)
C244 0.052(5) 0.054(6) 0.136(10) -0.028(6) 0.018(6) -0.011(4)
C245 0.057(5) 0.048(5) 0.147(11) -0.014(6) -0.002(6) 0.004(4)
C246 0.045(5) 0.038(5) 0.170(12) -0.013(6) 0.004(6) -0.001(4)
C251 0.042(4) 0.037(4) 0.089(6) -0.012(4) 0.010(4) 0.000(3)
C252 0.051(4) 0.046(4) 0.074(6) -0.002(4) 0.015(4) -0.005(3)
C253 0.052(5) 0.051(5) 0.083(6) -0.012(4) 0.017(4) 0.003(4)
C254 0.057(5) 0.055(5) 0.061(5) -0.001(4) 0.008(4) 0.008(4)
C255 0.047(4) 0.076(6) 0.077(6) -0.002(5) 0.016(4) -0.005(4)
C256 0.056(5) 0.055(5) 0.106(8) -0.020(5) 0.028(5) -0.005(4)
C261 0.033(4) 0.039(4) 0.086(6) -0.008(4) 0.007(4) -0.002(3)
C262 0.043(4) 0.040(4) 0.107(8) -0.010(5) 0.012(4) 0.012(3)
C263 0.045(4) 0.056(5) 0.090(7) -0.017(5) 0.003(4) 0.008(4)
C264 0.043(4) 0.049(5) 0.102(8) -0.012(5) 0.010(5) -0.004(4)
C265 0.061(5) 0.057(6) 0.109(9) 0.000(6) 0.024(5) -0.019(4)
C266 0.060(5) 0.053(5) 0.109(8) -0.006(5) 0.020(5) -0.006(4)
C271 0.047(4) 0.040(4) 0.054(5) 0.002(3) 0.016(3) 0.003(3)
C272 0.053(4) 0.062(5) 0.058(5) -0.009(4) 0.013(4) 0.009(4)
C273 0.051(4) 0.058(5) 0.066(5) -0.003(4) 0.016(4) 0.012(4)
C274 0.046(4) 0.054(5) 0.075(6) 0.004(4) 0.017(4) 0.008(4)
C275 0.050(4) 0.042(4) 0.086(6) -0.011(4) 0.016(4) 0.000(3)
C276 0.060(5) 0.041(4) 0.066(5) -0.002(4) 0.023(4) -0.002(4)
N1 0.054(4) 0.036(3) 0.057(4) 0.001(3) -0.001(3) 0.003(3)
N2 0.084(5) 0.052(4) 0.064(5) -0.007(4) 0.016(4) -0.011(4)
C001 0.076(6) 0.051(5) 0.075(6) 0.001(4) 0.009(5) -0.007(4)
C002 0.056(5) 0.056(5) 0.077(6) 0.003(4) 0.011(4) 0.011(4)
C003 0.057(5) 0.068(6) 0.094(7) 0.007(5) 0.011(5) -0.015(4)
C004 0.074(6) 0.035(4) 0.073(6) -0.004(4) -0.003(5) -0.009(4)
C005 0.045(4) 0.048(5) 0.075(6) -0.001(4) -0.010(4) 0.002(3)
C006 0.050(5) 0.058(5) 0.082(7) -0.017(5) 0.007(5) -0.004(4)
C007 0.056(5) 0.038(4) 0.069(6) -0.006(4) 0.002(4) -0.007(3)
C008 0.089(7) 0.073(7) 0.069(6) -0.016(5) 0.014(5) -0.018(5)
C009 0.095(7) 0.044(5) 0.058(5) -0.006(4) 0.012(5) -0.021(4)
C010 0.092(7) 0.066(6) 0.067(6) 0.008(5) 0.011(5) -0.021(5)
C011 0.100(8) 0.045(5) 0.082(7) 0.004(5) 0.009(6) -0.016(5)
O01W 0.163(10) 0.090(7) 0.194(12) -0.032(7) 0.038(8) -0.024(6)
O02W 0.104(7) 0.150(10) 0.187(11) -0.027(8) 0.029(7) 0.014(6)
O03W 0.193(11) 0.094(7) 0.142(9) -0.001(6) 0.040(8) -0.030(7)
O04W 0.095(5) 0.091(5) 0.096(5) -0.019(4) 0.010(4) -0.037(4)
O05W 0.172(10) 0.095(7) 0.197(12) 0.031(7) 0.087(9) 0.024(7)
O06W 0.045(3) 0.059(4) 0.096(5) -0.004(3) 0.006(3) -0.008(3)
O07W 0.087(5) 0.163(9) 0.097(6) -0.025(6) 0.006(5) 0.011(5)
O08W 0.086(5) 0.108(6) 0.128(7) 0.029(5) 0.034(5) 0.015(4)
O09W 0.099(5) 0.044(3) 0.089(5) 0.001(3) 0.014(4) 0.004(3)
O10W 0.096(5) 0.065(4) 0.092(5) -0.010(4) 0.011(4) -0.001(4)
O11W 0.111(6) 0.126(7) 0.107(6) -0.025(5) 0.026(5) -0.053(6)
O12W 0.105(7) 0.188(12) 0.165(10) 0.015(9) 0.023(7) 0.014(7)
O13W 0.165(10) 0.157(10) 0.123(8) 0.013(7) 0.001(7) 0.063(8)
O14W 0.307(17) 0.085(6) 0.085(6) -0.006(5) 0.004(8) 0.017(8)
O15W 0.072(4) 0.044(3) 0.089(5) -0.015(3) 0.004(3) 0.007(3)
O16W 0.153(10) 0.146(11) 0.207(13) 0.035(9) 0.075(9) 0.046(8)

loop_
_atom_type_symbol
_atom_type_description
_atom_type_scat_dispersion_real
_atom_type_scat_dispersion_imag
_atom_type_scat_source
C C 0.0181 0.0091 'International Tables Vol C Tables 4.2.6.8 and 6.1.1.4'
H H 0.0000 0.0000 'International Tables Vol C Tables 4.2.6.8 and 6.1.1.4'
N N 0.0311 0.0180 'International Tables Vol C Tables 4.2.6.8 and 6.1.1.4'
O O 0.0492 0.0322 'International Tables Vol C Tables 4.2.6.8 and 6.1.1.4'
P P 0.2955 0.4335 'International Tables Vol C Tables 4.2.6.8 and 6.1.1.4'
S S 0.3331 0.5567 'International Tables Vol C Tables 4.2.6.8 and 6.1.1.4'

loop_
_geom_angle_atom_site_label_1
_geom_angle_atom_site_label_2
_geom_angle_atom_site_label_3
_geom_angle
_geom_angle_site_symmetry_1
_geom_angle_site_symmetry_3
_geom_angle_publ_flag
C11 O1 H1 109.5 . . ?
O1 C11 C12 118.9(6) . . ?
O1 C11 C16 119.5(7) . . ?
C12 C11 C16 121.6(7) . . ?
C11 C12 C13 119.0(7) . . ?
C11 C12 C1 120.4(7) . . ?
C13 C12 C1 120.4(7) . . ?
C14 C13 C12 121.2(8) . . ?
C14 C13 H13 119.4 . . ?
C12 C13 H13 119.4 . . ?
C15 C14 C13 119.6(7) . . ?
C15 C14 S1 121.6(5) . . ?
C13 C14 S1 118.7(6) . . ?
C14 C15 C16 121.2(7) . . ?
C14 C15 H15 119.4 . . ?
C16 C15 H15 119.4 . . ?
C15 C16 C11 117.3(7) . . ?
C15 C16 C4 120.9(7) . . ?
C11 C16 C4 121.7(7) . . ?
O14 S1 O15 114.1(6) . . ?
O14 S1 O16 113.1(6) . . ?
O15 S1 O16 112.9(6) . . ?
O14 S1 O13 81.0(8) . . ?
O15 S1 O13 139.6(8) . . ?
O14 S1 O12 137.7(8) . . ?
O16 S1 O12 81.7(7) . . ?
O13 S1 O12 112.4(4) . . ?
O15 S1 O11 83.6(8) . . ?
O16 S1 O11 139.5(8) . . ?
O13 S1 O11 111.4(4) . . ?
O12 S1 O11 112.5(4) . . ?
O14 S1 C14 106.1(7) . . ?
O15 S1 C14 103.9(7) . . ?
O16 S1 C14 105.6(7) . . ?
O13 S1 C14 107.3(4) . . ?
O12 S1 C14 107.2(3) . . ?
O11 S1 C14 105.5(4) . . ?
C12 C1 C26 110.2(6) . . ?
C12 C1 H1A 109.6 . . ?
C26 C1 H1A 109.6 . . ?
C12 C1 H1B 109.6 . . ?
C26 C1 H1B 109.6 . . ?
H1A C1 H1B 108.1 . . ?
C21 O2 H2 109.5 . . ?
O2 C21 C26 119.2(6) . . ?
O2 C21 C22 120.7(7) . . ?
C26 C21 C22 120.1(7) . . ?
C23 C22 C21 118.9(8) . . ?
C23 C22 C2 121.2(7) . . ?
C21 C22 C2 119.9(8) . . ?
C22 C23 C24 121.5(7) . . ?
C22 C23 H23 119.3 . . ?
C24 C23 H23 119.3 . . ?
C23 C24 C25 119.2(8) . . ?
C23 C24 S2 121.8(6) . . ?
C25 C24 S2 119.0(7) . . ?
C26 C25 C24 120.4(8) . . ?
C26 C25 H25 119.8 . . ?
C24 C25 H25 119.8 . . ?
C21 C26 C25 119.8(6) . . ?
C21 C26 C1 121.2(7) . . ?
C25 C26 C1 118.9(7) . . ?
O22 S2 O21 113.4(4) . . ?
O22 S2 O23 112.5(5) . . ?
O21 S2 O23 111.6(4) . . ?
O22 S2 C24 105.9(4) . . ?
O21 S2 C24 105.5(4) . . ?
O23 S2 C24 107.3(4) . . ?
C36 C2 C22 113.9(6) . . ?
C36 C2 H2A 108.8 . . ?
C22 C2 H2A 108.8 . . ?
C36 C2 H2B 108.8 . . ?
C22 C2 H2B 108.8 . . ?
H2A C2 H2B 107.7 . . ?
C31 O3 H3 109.5 . . ?
O3 C31 C36 119.8(6) . . ?
O3 C31 C32 119.5(6) . . ?
C36 C31 C32 120.7(6) . . ?
C33 C32 C31 119.0(7) . . ?
C33 C32 C3 120.0(7) . . ?
C31 C32 C3 120.9(6) . . ?
C32 C33 C34 120.2(7) . . ?
C32 C33 H33 119.9 . . ?
C34 C33 H33 119.9 . . ?
C35 C34 C33 119.3(6) . . ?
C35 C34 S3 119.8(5) . . ?
C33 C34 S3 120.4(5) . . ?
C34 C35 C36 122.6(7) . . ?
C34 C35 H35 118.7 . . ?
C36 C35 H35 118.7 . . ?
C35 C36 C31 118.0(7) . . ?
C35 C36 C2 120.7(7) . . ?
C31 C36 C2 121.2(6) . . ?
O32 S3 O33 111.5(4) . . ?
O32 S3 O31 113.4(4) . . ?
O33 S3 O31 113.2(3) . . ?
O32 S3 C34 104.7(3) . . ?
O33 S3 C34 105.1(4) . . ?
O31 S3 C34 108.2(3) . . ?
C32 C3 C46 115.5(7) . . ?
C32 C3 H3A 108.4 . . ?
C46 C3 H3A 108.4 . . ?
C32 C3 H3B 108.4 . . ?
C46 C3 H3B 108.4 . . ?
H3A C3 H3B 107.5 . . ?
C41 O4 H4 109.5 . . ?
O4 C41 C46 119.9(6) . . ?
O4 C41 C42 119.0(6) . . ?
C46 C41 C42 121.1(6) . . ?
C43 C42 C41 118.8(7) . . ?
C43 C42 C4 119.7(6) . . ?
C41 C42 C4 121.5(6) . . ?
C44 C43 C42 120.4(7) . . ?
C44 C43 H43 119.8 . . ?
C42 C43 H43 119.8 . . ?
C43 C44 C45 121.1(7) . . ?
C43 C44 S4 118.1(5) . . ?
C45 C44 S4 120.8(5) . . ?
C46 C45 C44 120.5(7) . . ?
C46 C45 H45 119.8 . . ?
C44 C45 H45 119.8 . . ?
C45 C46 C41 118.1(7) . . ?
C45 C46 C3 119.9(6) . . ?
C41 C46 C3 122.0(6) . . ?
O43 S4 O44 126.1(6) . . ?
O43 S4 O45 88.3(6) . . ?
O44 S4 O45 115.1(5) . . ?
O43 S4 O41 114.3(5) . . ?
O45 S4 O41 131.6(6) . . ?
O43 S4 O42 113.6(5) . . ?
O44 S4 O42 92.8(6) . . ?
O41 S4 O42 110.6(5) . . ?
O44 S4 O46 111.8(5) . . ?
O45 S4 O46 110.5(5) . . ?
O41 S4 O46 96.6(6) . . ?
O42 S4 O46 135.3(5) . . ?
O43 S4 C44 108.6(5) . . ?
O44 S4 C44 109.4(5) . . ?
O45 S4 C44 106.6(6) . . ?
O41 S4 C44 105.4(4) . . ?
O42 S4 C44 103.4(5) . . ?
O46 S4 C44 102.6(5) . . ?
C16 C4 C42 115.0(5) . . ?
C16 C4 H4A 108.5 . . ?
C42 C4 H4A 108.5 . . ?
C16 C4 H4B 108.5 . . ?
C42 C4 H4B 108.5 . . ?
H4A C4 H4B 107.5 . . ?
C131 P11 C111 108.6(4) . . ?
C131 P11 C121 108.2(4) . . ?
C111 P11 C121 110.6(3) . . ?
C131 P11 C101 110.5(4) . . ?
C111 P11 C101 109.5(4) . . ?
C121 P11 C101 109.4(3) . . ?
C141 P12 C161 106.0(3) . . ?
C141 P12 C151 107.5(4) . . ?
C161 P12 C151 112.0(3) . . ?
C141 P12 C102 110.3(3) . . ?
C161 P12 C102 111.0(4) . . ?
C151 P12 C102 110.0(3) . . ?
C171 C101 P11 113.7(5) . . ?
C171 C101 H10A 108.8 . . ?
P11 C101 H10A 108.8 . . ?
C171 C101 H10B 108.8 . . ?
P11 C101 H10B 108.8 . . ?
H10A C101 H10B 107.7 . . ?
C174 C102 P12 115.0(5) . . ?
C174 C102 H10C 108.5 . . ?
P12 C102 H10C 108.5 . . ?
C174 C102 H10D 108.5 . . ?
P12 C102 H10D 108.5 . . ?
H10C C102 H10D 107.5 . . ?
C116 C111 C112 119.4(7) . . ?
C116 C111 P11 121.2(6) . . ?
C112 C111 P11 119.3(6) . . ?
C113 C112 C111 119.5(7) . . ?
C113 C112 H112 120.2 . . ?
C111 C112 H112 120.2 . . ?
C112 C113 C114 120.0(8) . . ?
C112 C113 H113 120.0 . . ?
C114 C113 H113 120.0 . . ?
C115 C114 C113 119.7(8) . . ?
C115 C114 H114 120.1 . . ?
C113 C114 H114 120.1 . . ?
C116 C115 C114 121.8(7) . . ?
C116 C115 H115 119.1 . . ?
C114 C115 H115 119.1 . . ?
C115 C116 C111 119.3(7) . . ?
C115 C116 H116 120.3 . . ?
C111 C116 H116 120.3 . . ?
C126 C121 C122 119.3(7) . . ?
C126 C121 P11 121.1(6) . . ?
C122 C121 P11 119.4(6) . . ?
C121 C122 C123 117.8(8) . . ?
C121 C122 H122 121.1 . . ?
C123 C122 H122 121.1 . . ?
C124 C123 C122 120.1(9) . . ?
C124 C123 H123 120.0 . . ?
C122 C123 H123 120.0 . . ?
C123 C124 C125 122.6(8) . . ?
C123 C124 H124 118.7 . . ?
C125 C124 H124 118.7 . . ?
C124 C125 C126 119.2(9) . . ?
C124 C125 H125 120.4 . . ?
C126 C125 H125 120.4 . . ?
C121 C126 C125 121.0(9) . . ?
C121 C126 H126 119.5 . . ?
C125 C126 H126 119.5 . . ?
C132 C131 C136 120.2(7) . . ?
C132 C131 P11 120.4(6) . . ?
C136 C131 P11 119.3(6) . . ?
C131 C132 C133 119.4(8) . . ?
C131 C132 H132 120.3 . . ?
C133 C132 H132 120.3 . . ?
C134 C133 C132 119.7(8) . . ?
C134 C133 H133 120.2 . . ?
C132 C133 H133 120.2 . . ?
C135 C134 C133 120.1(8) . . ?
C135 C134 H134 119.9 . . ?
C133 C134 H134 119.9 . . ?
C134 C135 C136 121.4(10) . . ?
C134 C135 H135 119.3 . . ?
C136 C135 H135 119.3 . . ?
C135 C136 C131 119.0(9) . . ?
C135 C136 H136 120.5 . . ?
C131 C136 H136 120.5 . . ?
C146 C141 C142 117.9(7) . . ?
C146 C141 P12 119.8(6) . . ?
C142 C141 P12 122.3(5) . . ?
C143 C142 C141 120.1(7) . . ?
C143 C142 H142 120.0 . . ?
C141 C142 H142 120.0 . . ?
C142 C143 C144 121.3(8) . . ?
C142 C143 H143 119.3 . . ?
C144 C143 H143 119.3 . . ?
C145 C144 C143 118.7(8) . . ?
C145 C144 H144 120.7 . . ?
C143 C144 H144 120.7 . . ?
C146 C145 C144 120.7(7) . . ?
C146 C145 H145 119.6 . . ?
C144 C145 H145 119.6 . . ?
C145 C146 C141 121.3(8) . . ?
C145 C146 H146 119.4 . . ?
C141 C146 H146 119.4 . . ?
C152 C151 C156 119.3(7) . . ?
C152 C151 P12 121.0(6) . . ?
C156 C151 P12 119.6(6) . . ?
C151 C152 C153 121.3(9) . . ?
C151 C152 H152 119.3 . . ?
C153 C152 H152 119.3 . . ?
C154 C153 C152 119.2(9) . . ?
C154 C153 H153 120.4 . . ?
C152 C153 H153 120.4 . . ?
C153 C154 C155 122.5(7) . . ?
C153 C154 H154 118.8 . . ?
C155 C154 H154 118.8 . . ?
C154 C155 C156 118.6(8) . . ?
C154 C155 H155 120.7 . . ?
C156 C155 H155 120.7 . . ?
C151 C156 C155 119.1(9) . . ?
C151 C156 H156 120.4 . . ?
C155 C156 H156 120.4 . . ?
C162 C161 C166 119.9(6) . . ?
C162 C161 P12 118.1(5) . . ?
C166 C161 P12 121.4(5) . . ?
C161 C162 C163 119.3(7) . . ?
C161 C162 H162 120.3 . . ?
C163 C162 H162 120.3 . . ?
C164 C163 C162 120.6(6) . . ?
C164 C163 H163 119.7 . . ?
C162 C163 H163 119.7 . . ?
C163 C164 C165 120.7(7) . . ?
C163 C164 H164 119.6 . . ?
C165 C164 H164 119.6 . . ?
C164 C165 C166 120.3(7) . . ?
C164 C165 H165 119.8 . . ?
C166 C165 H165 119.8 . . ?
C165 C166 C161 119.1(6) . . ?
C165 C166 H166 120.5 . . ?
C161 C166 H166 120.5 . . ?
C172 C171 C176 117.4(7) . . ?
C172 C171 C101 121.4(7) . . ?
C176 C171 C101 121.2(6) . . ?
C173 C172 C171 120.5(7) . . ?
C173 C172 H172 119.8 . . ?
C171 C172 H172 119.8 . . ?
C172 C173 C174 123.3(6) . . ?
C172 C173 H173 118.3 . . ?
C174 C173 H173 118.3 . . ?
C173 C174 C175 115.1(7) . . ?
C173 C174 C102 121.8(6) . . ?
C175 C174 C102 123.1(6) . . ?
C176 C175 C174 123.6(7) . . ?
C176 C175 H175 118.2 . . ?
C174 C175 H175 118.2 . . ?
C175 C176 C171 120.1(6) . . ?
C175 C176 H176 120.0 . . ?
C171 C176 H176 120.0 . . ?
C231 P21 C221 111.4(4) . . ?
C231 P21 C211 109.3(4) . . ?
C221 P21 C211 108.4(3) . . ?
C231 P21 C201 111.4(4) . . ?
C221 P21 C201 107.5(4) . . ?
C211 P21 C201 108.7(4) . . ?
C251 P22 C241 109.9(4) . . ?
C251 P22 C261 110.9(4) . . ?
C241 P22 C261 111.2(3) . . ?
C251 P22 C202 105.9(4) . . ?
C241 P22 C202 109.6(4) . . ?
C261 P22 C202 109.2(4) . . ?
C271 C201 P21 112.6(6) . . ?
C271 C201 H20A 109.1 . . ?
P21 C201 H20A 109.1 . . ?
C271 C201 H20B 109.1 . . ?
P21 C201 H20B 109.1 . . ?
H20A C201 H20B 107.8 . . ?
C274 C202 P22 110.0(6) . . ?
C274 C202 H20C 109.7 . . ?
P22 C202 H20C 109.7 . . ?
C274 C202 H20D 109.7 . . ?
P22 C202 H20D 109.7 . . ?
H20C C202 H20D 108.2 . . ?
C212 C211 C216 120.2(8) . . ?
C212 C211 P21 122.2(7) . . ?
C216 C211 P21 117.5(7) . . ?
C211 C212 C213 121.6(9) . . ?
C211 C212 H212 119.2 . . ?
C213 C212 H212 119.2 . . ?
C214 C213 C212 118.4(10) . . ?
C214 C213 H213 120.8 . . ?
C212 C213 H213 120.8 . . ?
C213 C214 C215 122.1(8) . . ?
C213 C214 H214 119.0 . . ?
C215 C214 H214 119.0 . . ?
C214 C215 C216 118.3(9) . . ?
C214 C215 H215 120.9 . . ?
C216 C215 H215 120.9 . . ?
C211 C216 C215 119.3(9) . . ?
C211 C216 H216 120.4 . . ?
C215 C216 H216 120.4 . . ?
C222 C221 C226 120.8(7) . . ?
C222 C221 P21 117.7(6) . . ?
C226 C221 P21 121.4(6) . . ?
C221 C222 C223 117.7(8) . . ?
C221 C222 H222 121.2 . . ?
C223 C222 H222 121.2 . . ?
C224 C223 C222 121.6(8) . . ?
C224 C223 H223 119.2 . . ?
C222 C223 H223 119.2 . . ?
C223 C224 C225 120.7(8) . . ?
C223 C224 H224 119.6 . . ?
C225 C224 H224 119.6 . . ?
C224 C225 C226 120.8(9) . . ?
C224 C225 H225 119.6 . . ?
C226 C225 H225 119.6 . . ?
C225 C226 C221 118.4(8) . . ?
C225 C226 H226 120.8 . . ?
C221 C226 H226 120.8 . . ?
C236 C231 C232 118.6(8) . . ?
C236 C231 P21 122.9(6) . . ?
C232 C231 P21 118.5(7) . . ?
C233 C232 C231 119.0(8) . . ?
C233 C232 H232 120.5 . . ?
C231 C232 H232 120.5 . . ?
C232 C233 C234 122.5(8) . . ?
C232 C233 H233 118.8 . . ?
C234 C233 H233 118.8 . . ?
C233 C234 C235 119.0(9) . . ?
C233 C234 H234 120.5 . . ?
C235 C234 H234 120.5 . . ?
C236 C235 C234 119.6(8) . . ?
C236 C235 H235 120.2 . . ?
C234 C235 H235 120.2 . . ?
C235 C236 C231 121.3(8) . . ?
C235 C236 H236 119.3 . . ?
C231 C236 H236 119.3 . . ?
C246 C241 C242 119.2(8) . . ?
C246 C241 P22 119.8(6) . . ?
C242 C241 P22 120.9(7) . . ?
C243 C242 C241 118.5(10) . . ?
C243 C242 H242 120.8 . . ?
C241 C242 H242 120.8 . . ?
C244 C243 C242 121.8(9) . . ?
C244 C243 H243 119.1 . . ?
C242 C243 H243 119.1 . . ?
C243 C244 C245 119.9(9) . . ?
C243 C244 H244 120.0 . . ?
C245 C244 H244 120.0 . . ?
C244 C245 C246 120.1(10) . . ?
C244 C245 H245 119.9 . . ?
C246 C245 H245 119.9 . . ?
C241 C246 C245 120.3(9) . . ?
C241 C246 H246 119.9 . . ?
C245 C246 H246 119.9 . . ?
C256 C251 C252 120.1(8) . . ?
C256 C251 P22 120.7(7) . . ?
C252 C251 P22 118.4(6) . . ?
C253 C252 C251 119.1(8) . . ?
C253 C252 H252 120.4 . . ?
C251 C252 H252 120.4 . . ?
C252 C253 C254 121.6(8) . . ?
C252 C253 H253 119.2 . . ?
C254 C253 H253 119.2 . . ?
C253 C254 C255 118.9(8) . . ?
C253 C254 H254 120.6 . . ?
C255 C254 H254 120.6 . . ?
C256 C255 C254 120.0(8) . . ?
C256 C255 H255 120.0 . . ?
C254 C255 H255 120.0 . . ?
C251 C256 C255 120.2(9) . . ?
C251 C256 H256 119.9 . . ?
C255 C256 H256 119.9 . . ?
C266 C261 C262 121.2(8) . . ?
C266 C261 P22 118.3(8) . . ?
C262 C261 P22 120.5(7) . . ?
C261 C262 C263 121.1(10) . . ?
C261 C262 H262 119.5 . . ?
C263 C262 H262 119.5 . . ?
C264 C263 C262 117.0(10) . . ?
C264 C263 H263 121.5 . . ?
C262 C263 H263 121.5 . . ?
C265 C264 C263 124.9(9) . . ?
C265 C264 H264 117.6 . . ?
C263 C264 H264 117.6 . . ?
C264 C265 C266 117.8(10) . . ?
C264 C265 H265 121.1 . . ?
C266 C265 H265 121.1 . . ?
C261 C266 C265 117.9(10) . . ?
C261 C266 H266 121.0 . . ?
C265 C266 H266 121.0 . . ?
C276 C271 C272 117.8(7) . . ?
C276 C271 C201 122.1(7) . . ?
C272 C271 C201 120.0(7) . . ?
C273 C272 C271 120.5(8) . . ?
C273 C272 H272 119.8 . . ?
C271 C272 H272 119.8 . . ?
C274 C273 C272 120.9(8) . . ?
C274 C273 H273 119.6 . . ?
C272 C273 H273 119.6 . . ?
C273 C274 C275 119.6(7) . . ?
C273 C274 C202 122.6(8) . . ?
C275 C274 C202 117.7(8) . . ?
C276 C275 C274 119.8(8) . . ?
C276 C275 H275 120.1 . . ?
C274 C275 H275 120.1 . . ?
C275 C276 C271 121.3(8) . . ?
C275 C276 H276 119.4 . . ?
C271 C276 H276 119.4 . . ?
C007 N1 C005 108.0(7) . . ?
C007 N1 C004 125.4(7) . . ?
C005 N1 C004 126.0(7) . . ?
C007 N2 C006 106.3(8) . . ?
C007 N2 C008 126.2(8) . . ?
C006 N2 C008 126.8(8) . . ?
C002 C001 H00I 109.5 . . ?
C002 C001 H00J 109.5 . . ?
H00I C001 H00J 109.5 . . ?
C002 C001 H00K 109.5 . . ?
H00I C001 H00K 109.5 . . ?
H00J C001 H00K 109.5 . . ?
C003 C002 C001 113.9(8) . . ?
C003 C002 H00A 108.8 . . ?
C001 C002 H00A 108.8 . . ?
C003 C002 H00B 108.8 . . ?
C001 C002 H00B 108.8 . . ?
H00A C002 H00B 107.7 . . ?
C004 C003 C002 116.1(7) . . ?
C004 C003 H00C 108.3 . . ?
C002 C003 H00C 108.3 . . ?
C004 C003 H00D 108.3 . . ?
C002 C003 H00D 108.3 . . ?
H00C C003 H00D 107.4 . . ?
N1 C004 C003 112.8(7) . . ?
N1 C004 H00E 109.0 . . ?
C003 C004 H00E 109.0 . . ?
N1 C004 H00F 109.0 . . ?
C003 C004 H00F 109.0 . . ?
H00E C004 H00F 107.8 . . ?
C006 C005 N1 107.4(8) . . ?
C006 C005 H005 126.3 . . ?
N1 C005 H005 126.3 . . ?
C005 C006 N2 107.2(8) . . ?
C005 C006 H006 126.4 . . ?
N2 C006 H006 126.4 . . ?
N1 C007 N2 111.0(7) . . ?
N1 C007 H007 124.5 . . ?
N2 C007 H007 124.5 . . ?
N2 C008 C009 111.0(8) . . ?
N2 C008 H00G 109.4 . . ?
C009 C008 H00G 109.4 . . ?
N2 C008 H00H 109.4 . . ?
C009 C008 H00H 109.4 . . ?
H00G C008 H00H 108.0 . . ?
C010 C009 C011 117.5(10) . . ?
C010 C009 C008 122.1(10) . . ?
C011 C009 C008 120.3(8) . . ?
C011 C010 C009 121.4(11) 3_666 . ?
C011 C010 H010 119.3 3_666 . ?
C009 C010 H010 119.3 . . ?
C010 C011 C009 121.1(9) 3_666 . ?
C010 C011 H011 119.4 3_666 . ?
C009 C011 H011 119.4 . . ?
H01X O01W H01Y 108.4 . . ?
H02X O02W H02Y 108.4 . . ?
H03X O03W H03Y 108.4 . . ?
H04X O04W H04Y 108.4 . . ?
H05X O05W H05Y 108.4 . . ?
H06X O06W H06Y 108.4 . . ?
H07X O07W H07Y 108.4 . . ?
H08X O08W H08Y 108.4 . . ?
H09X O09W H09Y 108.4 . . ?
H10X O10W H10Y 108.4 . . ?
H11X O11W H11Y 108.4 . . ?
H12X O12W H12Y 108.4 . . ?
H13X O13W H13Y 108.3 . . ?
H14X O14W H14Y 108.4 . . ?
H15X O15W H15Y 108.4 . . ?
H16X O16W H16Y 108.4 . . ?

loop_
_geom_bond_atom_site_label_1
_geom_bond_atom_site_label_2
_geom_bond_distance
_geom_bond_site_symmetry_2
_geom_bond_publ_flag
O1 C11 1.359(9) . ?
O1 H1 0.8500 . ?
C11 C12 1.370(11) . ?
C11 C16 1.429(10) . ?
C12 C13 1.386(11) . ?
C12 C1 1.522(10) . ?
C13 C14 1.384(10) . ?
C13 H13 0.9500 . ?
C14 C15 1.384(11) . ?
C14 S1 1.778(8) . ?
C15 C16 1.394(11) . ?
C15 H15 0.9500 . ?
C16 C4 1.497(11) . ?
S1 O14 1.431(7) . ?
S1 O15 1.432(7) . ?
S1 O16 1.436(7) . ?
S1 O13 1.436(6) . ?
S1 O12 1.443(6) . ?
S1 O11 1.449(6) . ?
C1 C26 1.534(9) . ?
C1 H1A 0.9900 . ?
C1 H1B 0.9900 . ?
O2 C21 1.341(10) . ?
O2 H2 0.8500 . ?
C21 C26 1.388(11) . ?
C21 C22 1.433(10) . ?
C22 C23 1.381(12) . ?
C22 C2 1.524(12) . ?
C23 C24 1.385(13) . ?
C23 H23 0.9500 . ?
C24 C25 1.417(10) . ?
C24 S2 1.764(9) . ?
C25 C26 1.391(11) . ?
C25 H25 0.9500 . ?
S2 O22 1.429(7) . ?
S2 O21 1.456(7) . ?
S2 O23 1.474(7) . ?
C2 C36 1.516(11) . ?
C2 H2A 0.9900 . ?
C2 H2B 0.9900 . ?
O3 C31 1.344(8) . ?
O3 H3 0.8500 . ?
C31 C36 1.411(11) . ?
C31 C32 1.420(11) . ?
C32 C33 1.397(10) . ?
C32 C3 1.492(11) . ?
C33 C34 1.413(10) . ?
C33 H33 0.9500 . ?
C34 C35 1.375(10) . ?
C34 S3 1.774(7) . ?
C35 C36 1.391(9) . ?
C35 H35 0.9500 . ?
S3 O32 1.444(5) . ?
S3 O33 1.445(7) . ?
S3 O31 1.449(5) . ?
C3 C46 1.509(10) . ?
C3 H3A 0.9900 . ?
C3 H3B 0.9900 . ?
O4 C41 1.363(9) . ?
O4 H4 0.8500 . ?
C41 C46 1.417(10) . ?
C41 C42 1.417(11) . ?
C42 C43 1.384(10) . ?
C42 C4 1.541(10) . ?
C43 C44 1.384(10) . ?
C43 H43 0.9500 . ?
C44 C45 1.396(10) . ?
C44 S4 1.774(8) . ?
C45 C46 1.394(10) . ?
C45 H45 0.9500 . ?
S4 O43 1.416(6) . ?
S4 O44 1.422(6) . ?
S4 O45 1.441(7) . ?
S4 O41 1.463(6) . ?
S4 O42 1.463(6) . ?
S4 O46 1.484(6) . ?
C4 H4A 0.9900 . ?
C4 H4B 0.9900 . ?
P11 C131 1.785(8) . ?
P11 C111 1.786(8) . ?
P11 C121 1.793(7) . ?
P11 C101 1.816(7) . ?
P12 C141 1.769(8) . ?
P12 C161 1.788(7) . ?
P12 C151 1.796(7) . ?
P12 C102 1.821(7) . ?
C101 C171 1.491(11) . ?
C101 H10A 0.9900 . ?
C101 H10B 0.9900 . ?
C102 C174 1.481(11) . ?
C102 H10C 0.9900 . ?
C102 H10D 0.9900 . ?
C111 C116 1.402(10) . ?
C111 C112 1.424(11) . ?
C112 C113 1.376(12) . ?
C112 H112 0.9500 . ?
C113 C114 1.394(12) . ?
C113 H113 0.9500 . ?
C114 C115 1.380(12) . ?
C114 H114 0.9500 . ?
C115 C116 1.362(12) . ?
C115 H115 0.9500 . ?
C116 H116 0.9500 . ?
C121 C126 1.376(12) . ?
C121 C122 1.411(11) . ?
C122 C123 1.429(11) . ?
C122 H122 0.9500 . ?
C123 C124 1.330(14) . ?
C123 H123 0.9500 . ?
C124 C125 1.357(14) . ?
C124 H124 0.9500 . ?
C125 C126 1.386(12) . ?
C125 H125 0.9500 . ?
C126 H126 0.9500 . ?
C131 C132 1.370(11) . ?
C131 C136 1.412(12) . ?
C132 C133 1.403(12) . ?
C132 H132 0.9500 . ?
C133 C134 1.403(14) . ?
C133 H133 0.9500 . ?
C134 C135 1.341(14) . ?
C134 H134 0.9500 . ?
C135 C136 1.386(13) . ?
C135 H135 0.9500 . ?
C136 H136 0.9500 . ?
C141 C146 1.398(10) . ?
C141 C142 1.421(11) . ?
C142 C143 1.362(12) . ?
C142 H142 0.9500 . ?
C143 C144 1.393(12) . ?
C143 H143 0.9500 . ?
C144 C145 1.391(12) . ?
C144 H144 0.9500 . ?
C145 C146 1.361(12) . ?
C145 H145 0.9500 . ?
C146 H146 0.9500 . ?
C151 C152 1.373(12) . ?
C151 C156 1.410(12) . ?
C152 C153 1.397(11) . ?
C152 H152 0.9500 . ?
C153 C154 1.360(13) . ?
C153 H153 0.9500 . ?
C154 C155 1.373(14) . ?
C154 H154 0.9500 . ?
C155 C156 1.431(11) . ?
C155 H155 0.9500 . ?
C156 H156 0.9500 . ?
C161 C162 1.391(10) . ?
C161 C166 1.410(10) . ?
C162 C163 1.405(10) . ?
C162 H162 0.9500 . ?
C163 C164 1.361(11) . ?
C163 H163 0.9500 . ?
C164 C165 1.380(10) . ?
C164 H164 0.9500 . ?
C165 C166 1.397(10) . ?
C165 H165 0.9500 . ?
C166 H166 0.9500 . ?
C171 C172 1.417(10) . ?
C171 C176 1.418(10) . ?
C172 C173 1.352(11) . ?
C172 H172 0.9500 . ?
C173 C174 1.404(10) . ?
C173 H173 0.9500 . ?
C174 C175 1.409(10) . ?
C175 C176 1.353(11) . ?
C175 H175 0.9500 . ?
C176 H176 0.9500 . ?
P21 C231 1.783(9) . ?
P21 C221 1.793(7) . ?
P21 C211 1.804(8) . ?
P21 C201 1.816(8) . ?
P22 C251 1.788(9) . ?
P22 C241 1.792(8) . ?
P22 C261 1.797(8) . ?
P22 C202 1.843(10) . ?
C201 C271 1.505(10) . ?
C201 H20A 0.9900 . ?
C201 H20B 0.9900 . ?
C202 C274 1.511(12) . ?
C202 H20C 0.9900 . ?
C202 H20D 0.9900 . ?
C211 C212 1.357(13) . ?
C211 C216 1.384(12) . ?
C212 C213 1.392(12) . ?
C212 H212 0.9500 . ?
C213 C214 1.368(15) . ?
C213 H213 0.9500 . ?
C214 C215 1.379(15) . ?
C214 H214 0.9500 . ?
C215 C216 1.426(12) . ?
C215 H215 0.9500 . ?
C216 H216 0.9500 . ?
C221 C222 1.403(12) . ?
C221 C226 1.413(12) . ?
C222 C223 1.418(11) . ?
C222 H222 0.9500 . ?
C223 C224 1.348(13) . ?
C223 H223 0.9500 . ?
C224 C225 1.379(14) . ?
C224 H224 0.9500 . ?
C225 C226 1.400(12) . ?
C225 H225 0.9500 . ?
C226 H226 0.9500 . ?
C231 C236 1.389(12) . ?
C231 C232 1.413(10) . ?
C232 C233 1.346(12) . ?
C232 H232 0.9500 . ?
C233 C234 1.370(13) . ?
C233 H233 0.9500 . ?
C234 C235 1.397(12) . ?
C234 H234 0.9500 . ?
C235 C236 1.357(12) . ?
C235 H235 0.9500 . ?
C236 H236 0.9500 . ?
C241 C246 1.346(13) . ?
C241 C242 1.429(11) . ?
C242 C243 1.387(14) . ?
C242 H242 0.9500 . ?
C243 C244 1.338(15) . ?
C243 H243 0.9500 . ?
C244 C245 1.372(14) . ?
C244 H244 0.9500 . ?
C245 C246 1.410(13) . ?
C245 H245 0.9500 . ?
C246 H246 0.9500 . ?
C251 C256 1.376(12) . ?
C251 C252 1.390(12) . ?
C252 C253 1.374(12) . ?
C252 H252 0.9500 . ?
C253 C254 1.378(12) . ?
C253 H253 0.9500 . ?
C254 C255 1.389(13) . ?
C254 H254 0.9500 . ?
C255 C256 1.386(13) . ?
C255 H255 0.9500 . ?
C256 H256 0.9500 . ?
C261 C266 1.370(14) . ?
C261 C262 1.370(13) . ?
C262 C263 1.386(12) . ?
C262 H262 0.9500 . ?
C263 C264 1.353(14) . ?
C263 H263 0.9500 . ?
C264 C265 1.348(15) . ?
C264 H264 0.9500 . ?
C265 C266 1.436(13) . ?
C265 H265 0.9500 . ?
C266 H266 0.9500 . ?
C271 C276 1.379(11) . ?
C271 C272 1.413(11) . ?
C272 C273 1.368(11) . ?
C272 H272 0.9500 . ?
C273 C274 1.355(12) . ?
C273 H273 0.9500 . ?
C274 C275 1.398(12) . ?
C275 C276 1.370(12) . ?
C275 H275 0.9500 . ?
C276 H276 0.9500 . ?
N1 C007 1.291(11) . ?
N1 C005 1.400(10) . ?
N1 C004 1.451(12) . ?
N2 C007 1.317(11) . ?
N2 C006 1.420(12) . ?
N2 C008 1.451(13) . ?
C001 C002 1.519(13) . ?
C001 H00I 0.9800 . ?
C001 H00J 0.9800 . ?
C001 H00K 0.9800 . ?
C002 C003 1.514(13) . ?
C002 H00A 0.9900 . ?
C002 H00B 0.9900 . ?
C003 C004 1.509(13) . ?
C003 H00C 0.9900 . ?
C003 H00D 0.9900 . ?
C004 H00E 0.9900 . ?
C004 H00F 0.9900 . ?
C005 C006 1.309(13) . ?
C005 H005 0.9500 . ?
C006 H006 0.9500 . ?
C007 H007 0.9500 . ?
C008 C009 1.488(14) . ?
C008 H00G 0.9900 . ?
C008 H00H 0.9900 . ?
C009 C010 1.402(13) . ?
C009 C011 1.408(15) . ?
C010 C011 1.392(15) 3_666 ?
C010 H010 0.9500 . ?
C011 C010 1.392(15) 3_666 ?
C011 H011 0.9500 . ?
O01W H01X 0.8500 . ?
O01W H01Y 0.8501 . ?
O02W H02X 0.8499 . ?
O02W H02Y 0.8500 . ?
O03W H03X 0.8500 . ?
O03W H03Y 0.8497 . ?
O04W H04X 0.8499 . ?
O04W H04Y 0.8499 . ?
O05W H05X 0.8501 . ?
O05W H05Y 0.8499 . ?
O06W H06X 0.8500 . ?
O06W H06Y 0.8500 . ?
O07W H07X 0.8501 . ?
O07W H07Y 0.8501 . ?
O08W H08X 0.8499 . ?
O08W H08Y 0.8501 . ?
O09W H09X 0.8501 . ?
O09W H09Y 0.8500 . ?
O10W H10X 0.8499 . ?
O10W H10Y 0.8499 . ?
O11W H11X 0.8502 . ?
O11W H11Y 0.8499 . ?
O12W H12X 0.8501 . ?
O12W H12Y 0.8501 . ?
O13W H13X 0.8502 . ?
O13W H13Y 0.8502 . ?
O14W H14X 0.8501 . ?
O14W H14Y 0.8501 . ?
O15W H15X 0.8500 . ?
O15W H15Y 0.8499 . ?
O16W H16X 0.8500 . ?
O16W H16Y 0.8500 . ?

loop_
_geom_hbond_atom_site_label_D
_geom_hbond_atom_site_label_H
_geom_hbond_atom_site_label_A
_geom_hbond_distance_DH
_geom_hbond_distance_HA
_geom_hbond_distance_DA
_geom_hbond_angle_DHA
_geom_hbond_site_symmetry_A
O1 H1 O4 0.85 1.82 2.665(8) 169.9 .
O2 H2 O3 0.85 1.74 2.561(8) 161.6 .
O3 H3 O2 0.85 1.73 2.561(8) 166.5 .
O4 H4 O3 0.85 1.64 2.477(6) 167.8 .
O01W H01X O11 0.85 1.91 2.747(13) 166.1 .
O01W H01X O15 0.85 2.85 3.50(2) 134.6 .
O01W H01Y O12W 0.85 1.81 2.649(18) 167.2 3_666
O02W H02X O16 0.85 2.25 3.03(2) 152.4 .
O02W H02X O12 0.85 2.16 2.962(13) 156.7 .
O02W H02Y O23 0.85 2.13 2.977(14) 176.8 .
O03W H03X O21 0.85 2.04 2.884(13) 176.2 .
O03W H03Y O14W 0.85 1.91 2.756(16) 176.1 .
O04W H04X O22 0.85 1.98 2.821(9) 171.1 .
O04W H04Y O15W 0.85 1.90 2.740(10) 171.3 .
O05W H05X O23 0.85 2.20 3.025(13) 162.2 .
O05W H05Y O13W 0.85 2.07 2.892(19) 162.3 .
O06W H06X O33 0.85 1.97 2.806(8) 169.7 .
O06W H06Y O43 0.85 1.84 2.660(9) 162.7 1_655
O06W H06Y O46 0.85 2.14 2.988(12) 174.3 1_655
O07W H07X O45 0.85 1.76 2.601(12) 168.5 .
O07W H07X O42 0.85 2.00 2.843(12) 172.4 .
O07W H07Y O01W 0.85 1.88 2.728(16) 179.0 .
O08W H08X O22 0.85 2.24 3.086(11) 170.2 .
O08W H08Y O05W 0.85 1.89 2.730(14) 169.6 .
O09W H09X O2 0.85 2.02 2.873(8) 177.4 4_565
O09W H09Y O10W 0.85 1.88 2.733(10) 177.5 .
O10W H10X O02W 0.85 1.87 2.720(14) 175.9 .
O10W H10Y O04W 0.85 1.82 2.668(12) 175.2 .
O11W H11X O09W 0.85 1.85 2.692(12) 169.7 .
O11W H11Y O15W 0.85 1.96 2.800(11) 169.0 4_565
O12W H12X O13W 0.85 1.84 2.685(18) 173.7 .
O12W H12Y O14W 0.85 1.77 2.621(16) 175.1 .
O13W H13X O07W 0.85 2.06 2.869(17) 159.4 3_666
O13W H13Y O16W 0.85 2.02 2.828(16) 159.1 .
O14W H14X O06W 0.85 1.83 2.673(12) 175.2 .
O14W H14Y O07W 0.85 2.27 3.118(19) 175.6 1_655
O15W H15X O3 0.85 1.95 2.802(8) 178.1 4_565
O16W H16X O11 0.85 2.09 2.928(14) 169.9 1_655
O16W H16X O14 0.85 1.82 2.629(16) 159.7 1_655
O16W H16Y O03W 0.85 1.93 2.776(18) 170.2 .

loop_
_geom_torsion_atom_site_label_1
_geom_torsion_atom_site_label_2
_geom_torsion_atom_site_label_3
_geom_torsion_atom_site_label_4
_geom_torsion
_geom_torsion_site_symmetry_1
_geom_torsion_site_symmetry_2
_geom_torsion_site_symmetry_3
_geom_torsion_site_symmetry_4
_geom_torsion_publ_flag
O1 C11 C12 C13 175.3(6) . . . . ?
C16 C11 C12 C13 -2.6(10) . . . . ?
O1 C11 C12 C1 -8.9(9) . . . . ?
C16 C11 C12 C1 173.2(6) . . . . ?
C11 C12 C13 C14 -0.1(10) . . . . ?
C1 C12 C13 C14 -175.9(6) . . . . ?
C12 C13 C14 C15 1.9(10) . . . . ?
C12 C13 C14 S1 179.0(5) . . . . ?
C13 C14 C15 C16 -1.1(10) . . . . ?
S1 C14 C15 C16 -178.1(5) . . . . ?
C14 C15 C16 C11 -1.5(9) . . . . ?
C14 C15 C16 C4 -178.9(6) . . . . ?
O1 C11 C16 C15 -174.6(6) . . . . ?
C12 C11 C16 C15 3.3(9) . . . . ?
O1 C11 C16 C4 2.9(9) . . . . ?
C12 C11 C16 C4 -179.2(6) . . . . ?
C15 C14 S1 O14 -33.5(10) . . . . ?
C13 C14 S1 O14 149.4(10) . . . . ?
C15 C14 S1 O15 87.1(9) . . . . ?
C13 C14 S1 O15 -90.0(9) . . . . ?
C15 C14 S1 O16 -153.9(9) . . . . ?
C13 C14 S1 O16 29.1(10) . . . . ?
C15 C14 S1 O13 -118.9(6) . . . . ?
C13 C14 S1 O13 64.0(6) . . . . ?
C15 C14 S1 O12 120.1(6) . . . . ?
C13 C14 S1 O12 -56.9(6) . . . . ?
C15 C14 S1 O11 0.0(7) . . . . ?
C13 C14 S1 O11 -177.1(6) . . . . ?
C11 C12 C1 C26 -97.5(8) . . . . ?
C13 C12 C1 C26 78.3(9) . . . . ?
O2 C21 C22 C23 177.3(6) . . . . ?
C26 C21 C22 C23 -2.1(10) . . . . ?
O2 C21 C22 C2 -3.2(10) . . . . ?
C26 C21 C22 C2 177.4(6) . . . . ?
C21 C22 C23 C24 -1.3(10) . . . . ?
C2 C22 C23 C24 179.2(6) . . . . ?
C22 C23 C24 C25 3.4(10) . . . . ?
C22 C23 C24 S2 -177.1(5) . . . . ?
C23 C24 C25 C26 -2.2(10) . . . . ?
S2 C24 C25 C26 178.3(5) . . . . ?
O2 C21 C26 C25 -176.1(6) . . . . ?
C22 C21 C26 C25 3.3(10) . . . . ?
O2 C21 C26 C1 8.3(10) . . . . ?
C22 C21 C26 C1 -172.3(6) . . . . ?
C24 C25 C26 C21 -1.2(10) . . . . ?
C24 C25 C26 C1 174.6(6) . . . . ?
C12 C1 C26 C21 89.7(8) . . . . ?
C12 C1 C26 C25 -86.0(8) . . . . ?
C23 C24 S2 O22 115.9(6) . . . . ?
C25 C24 S2 O22 -64.6(6) . . . . ?
C23 C24 S2 O21 -4.6(7) . . . . ?
C25 C24 S2 O21 174.9(6) . . . . ?
C23 C24 S2 O23 -123.7(7) . . . . ?
C25 C24 S2 O23 55.8(7) . . . . ?
C23 C22 C2 C36 91.2(8) . . . . ?
C21 C22 C2 C36 -88.3(8) . . . . ?
O3 C31 C32 C33 178.6(6) . . . . ?
C36 C31 C32 C33 -1.6(11) . . . . ?
O3 C31 C32 C3 0.1(10) . . . . ?
C36 C31 C32 C3 179.9(7) . . . . ?
C31 C32 C33 C34 2.0(11) . . . . ?
C3 C32 C33 C34 -179.5(7) . . . . ?
C32 C33 C34 C35 -3.0(11) . . . . ?
C32 C33 C34 S3 -174.9(6) . . . . ?
C33 C34 C35 C36 3.8(11) . . . . ?
S3 C34 C35 C36 175.6(6) . . . . ?
C34 C35 C36 C31 -3.3(11) . . . . ?
C34 C35 C36 C2 179.9(7) . . . . ?
O3 C31 C36 C35 -178.0(6) . . . . ?
C32 C31 C36 C35 2.2(10) . . . . ?
O3 C31 C36 C2 -1.3(10) . . . . ?
C32 C31 C36 C2 178.9(7) . . . . ?
C22 C2 C36 C35 -97.3(8) . . . . ?
C22 C2 C36 C31 86.1(9) . . . . ?
C35 C34 S3 O32 -66.7(7) . . . . ?
C33 C34 S3 O32 105.1(6) . . . . ?
C35 C34 S3 O33 50.8(7) . . . . ?
C33 C34 S3 O33 -137.4(6) . . . . ?
C35 C34 S3 O31 172.0(6) . . . . ?
C33 C34 S3 O31 -16.2(7) . . . . ?
C33 C32 C3 C46 93.5(8) . . . . ?
C31 C32 C3 C46 -88.0(8) . . . . ?
O4 C41 C42 C43 176.0(7) . . . . ?
C46 C41 C42 C43 -2.9(11) . . . . ?
O4 C41 C42 C4 -4.0(11) . . . . ?
C46 C41 C42 C4 177.1(7) . . . . ?
C41 C42 C43 C44 0.6(11) . . . . ?
C4 C42 C43 C44 -179.5(7) . . . . ?
C42 C43 C44 C45 2.1(11) . . . . ?
C42 C43 C44 S4 -174.9(6) . . . . ?
C43 C44 C45 C46 -2.5(11) . . . . ?
S4 C44 C45 C46 174.4(6) . . . . ?
C44 C45 C46 C41 0.2(11) . . . . ?
C44 C45 C46 C3 179.7(7) . . . . ?
O4 C41 C46 C45 -176.4(7) . . . . ?
C42 C41 C46 C45 2.5(11) . . . . ?
O4 C41 C46 C3 4.1(11) . . . . ?
C42 C41 C46 C3 -177.0(7) . . . . ?
C32 C3 C46 C45 -99.4(8) . . . . ?
C32 C3 C46 C41 80.0(9) . . . . ?
C43 C44 S4 O43 55.5(8) . . . . ?
C45 C44 S4 O43 -121.5(7) . . . . ?
C43 C44 S4 O44 -163.4(7) . . . . ?
C45 C44 S4 O44 19.6(8) . . . . ?
C43 C44 S4 O45 -38.4(8) . . . . ?
C45 C44 S4 O45 144.6(8) . . . . ?
C43 C44 S4 O41 178.4(7) . . . . ?
C45 C44 S4 O41 1.4(8) . . . . ?
C43 C44 S4 O42 -65.5(7) . . . . ?
C45 C44 S4 O42 117.5(7) . . . . ?
C43 C44 S4 O46 77.8(7) . . . . ?
C45 C44 S4 O46 -99.2(7) . . . . ?
C15 C16 C4 C42 -87.3(8) . . . . ?
C11 C16 C4 C42 95.3(8) . . . . ?
C43 C42 C4 C16 104.6(8) . . . . ?
C41 C42 C4 C16 -75.5(9) . . . . ?
C131 P11 C101 C171 63.1(6) . . . . ?
C111 P11 C101 C171 -177.3(5) . . . . ?
C121 P11 C101 C171 -55.9(6) . . . . ?
C141 P12 C102 C174 173.8(5) . . . . ?
C161 P12 C102 C174 56.6(6) . . . . ?
C151 P12 C102 C174 -67.9(6) . . . . ?
C131 P11 C111 C116 -12.5(7) . . . . ?
C121 P11 C111 C116 106.2(6) . . . . ?
C101 P11 C111 C116 -133.2(6) . . . . ?
C131 P11 C111 C112 169.7(6) . . . . ?
C121 P11 C111 C112 -71.6(6) . . . . ?
C101 P11 C111 C112 49.0(6) . . . . ?
C116 C111 C112 C113 -3.9(10) . . . . ?
P11 C111 C112 C113 174.0(6) . . . . ?
C111 C112 C113 C114 2.4(11) . . . . ?
C112 C113 C114 C115 1.2(11) . . . . ?
C113 C114 C115 C116 -3.6(11) . . . . ?
C114 C115 C116 C111 2.1(10) . . . . ?
C112 C111 C116 C115 1.6(10) . . . . ?
P11 C111 C116 C115 -176.2(5) . . . . ?
C131 P11 C121 C126 -43.3(7) . . . . ?
C111 P11 C121 C126 -162.2(6) . . . . ?
C101 P11 C121 C126 77.1(7) . . . . ?
C131 P11 C121 C122 142.0(6) . . . . ?
C111 P11 C121 C122 23.1(7) . . . . ?
C101 P11 C121 C122 -97.6(6) . . . . ?
C126 C121 C122 C123 0.2(11) . . . . ?
P11 C121 C122 C123 174.9(6) . . . . ?
C121 C122 C123 C124 1.3(12) . . . . ?
C122 C123 C124 C125 -2.8(14) . . . . ?
C123 C124 C125 C126 2.8(15) . . . . ?
C122 C121 C126 C125 -0.2(12) . . . . ?
P11 C121 C126 C125 -174.9(7) . . . . ?
C124 C125 C126 C121 -1.2(14) . . . . ?
C111 P11 C131 C132 -83.7(8) . . . . ?
C121 P11 C131 C132 156.2(7) . . . . ?
C101 P11 C131 C132 36.5(8) . . . . ?
C111 P11 C131 C136 93.0(8) . . . . ?
C121 P11 C131 C136 -27.1(8) . . . . ?
C101 P11 C131 C136 -146.8(7) . . . . ?
C136 C131 C132 C133 0.9(13) . . . . ?
P11 C131 C132 C133 177.6(7) . . . . ?
C131 C132 C133 C134 1.5(14) . . . . ?
C132 C133 C134 C135 -4.0(16) . . . . ?
C133 C134 C135 C136 4.2(17) . . . . ?
C134 C135 C136 C131 -1.8(16) . . . . ?
C132 C131 C136 C135 -0.8(14) . . . . ?
P11 C131 C136 C135 -177.5(8) . . . . ?
C161 P12 C141 C146 -40.3(6) . . . . ?
C151 P12 C141 C146 79.6(6) . . . . ?
C102 P12 C141 C146 -160.6(5) . . . . ?
C161 P12 C141 C142 141.1(6) . . . . ?
C151 P12 C141 C142 -99.0(6) . . . . ?
C102 P12 C141 C142 20.9(6) . . . . ?
C146 C141 C142 C143 0.2(10) . . . . ?
P12 C141 C142 C143 178.8(6) . . . . ?
C141 C142 C143 C144 1.2(11) . . . . ?
C142 C143 C144 C145 -3.2(11) . . . . ?
C143 C144 C145 C146 3.8(11) . . . . ?
C144 C145 C146 C141 -2.5(11) . . . . ?
C142 C141 C146 C145 0.4(10) . . . . ?
P12 C141 C146 C145 -178.2(5) . . . . ?
C141 P12 C151 C152 6.6(7) . . . . ?
C161 P12 C151 C152 122.6(6) . . . . ?
C102 P12 C151 C152 -113.5(6) . . . . ?
C141 P12 C151 C156 -178.0(5) . . . . ?
C161 P12 C151 C156 -62.0(6) . . . . ?
C102 P12 C151 C156 61.9(7) . . . . ?
C156 C151 C152 C153 -0.3(11) . . . . ?
P12 C151 C152 C153 175.1(6) . . . . ?
C151 C152 C153 C154 -0.4(11) . . . . ?
C152 C153 C154 C155 -0.3(12) . . . . ?
C153 C154 C155 C156 1.7(12) . . . . ?
C152 C151 C156 C155 1.8(10) . . . . ?
P12 C151 C156 C155 -173.7(5) . . . . ?
C154 C155 C156 C151 -2.5(11) . . . . ?
C141 P12 C161 C162 -66.8(7) . . . . ?
C151 P12 C161 C162 176.3(6) . . . . ?
C102 P12 C161 C162 53.0(7) . . . . ?
C141 P12 C161 C166 104.4(7) . . . . ?
C151 P12 C161 C166 -12.5(8) . . . . ?
C102 P12 C161 C166 -135.7(6) . . . . ?
C166 C161 C162 C163 0.5(12) . . . . ?
P12 C161 C162 C163 171.9(6) . . . . ?
C161 C162 C163 C164 -0.9(12) . . . . ?
C162 C163 C164 C165 0.8(13) . . . . ?
C163 C164 C165 C166 -0.4(12) . . . . ?
C164 C165 C166 C161 0.0(12) . . . . ?
C162 C161 C166 C165 -0.1(12) . . . . ?
P12 C161 C166 C165 -171.2(6) . . . . ?
P11 C101 C171 C172 83.3(7) . . . . ?
P11 C101 C171 C176 -95.6(7) . . . . ?
C176 C171 C172 C173 1.3(10) . . . . ?
C101 C171 C172 C173 -177.6(6) . . . . ?
C171 C172 C173 C174 1.0(11) . . . . ?
C172 C173 C174 C175 -3.0(10) . . . . ?
C172 C173 C174 C102 179.5(6) . . . . ?
P12 C102 C174 C173 -86.0(7) . . . . ?
P12 C102 C174 C175 96.8(7) . . . . ?
C173 C174 C175 C176 2.8(10) . . . . ?
C102 C174 C175 C176 -179.8(7) . . . . ?
C174 C175 C176 C171 -0.6(11) . . . . ?
C172 C171 C176 C175 -1.5(10) . . . . ?
C101 C171 C176 C175 177.4(6) . . . . ?
C231 P21 C201 C271 71.2(6) . . . . ?
C221 P21 C201 C271 -51.1(7) . . . . ?
C211 P21 C201 C271 -168.3(6) . . . . ?
C251 P22 C202 C274 -47.0(7) . . . . ?
C241 P22 C202 C274 -165.4(6) . . . . ?
C261 P22 C202 C274 72.5(7) . . . . ?
C231 P21 C211 C212 134.1(7) . . . . ?
C221 P21 C211 C212 -104.3(8) . . . . ?
C201 P21 C211 C212 12.3(8) . . . . ?
C231 P21 C211 C216 -48.9(7) . . . . ?
C221 P21 C211 C216 72.7(7) . . . . ?
C201 P21 C211 C216 -170.7(6) . . . . ?
C216 C211 C212 C213 3.3(14) . . . . ?
P21 C211 C212 C213 -179.8(8) . . . . ?
C211 C212 C213 C214 -4.8(15) . . . . ?
C212 C213 C214 C215 3.4(15) . . . . ?
C213 C214 C215 C216 -0.6(13) . . . . ?
C212 C211 C216 C215 -0.4(12) . . . . ?
P21 C211 C216 C215 -177.5(6) . . . . ?
C214 C215 C216 C211 -0.9(12) . . . . ?
C231 P21 C221 C222 158.1(6) . . . . ?
C211 P21 C221 C222 37.7(7) . . . . ?
C201 P21 C221 C222 -79.7(7) . . . . ?
C231 P21 C221 C226 -26.7(8) . . . . ?
C211 P21 C221 C226 -147.1(7) . . . . ?
C201 P21 C221 C226 95.5(8) . . . . ?
C226 C221 C222 C223 1.8(12) . . . . ?
P21 C221 C222 C223 177.0(6) . . . . ?
C221 C222 C223 C224 -1.8(12) . . . . ?
C222 C223 C224 C225 1.7(14) . . . . ?
C223 C224 C225 C226 -1.6(16) . . . . ?
C224 C225 C226 C221 1.6(15) . . . . ?
C222 C221 C226 C225 -1.8(13) . . . . ?
P21 C221 C226 C225 -176.8(7) . . . . ?
C221 P21 C231 C236 -29.8(7) . . . . ?
C211 P21 C231 C236 90.0(7) . . . . ?
C201 P21 C231 C236 -149.8(6) . . . . ?
C221 P21 C231 C232 151.4(5) . . . . ?
C211 P21 C231 C232 -88.7(6) . . . . ?
C201 P21 C231 C232 31.4(7) . . . . ?
C236 C231 C232 C233 -0.3(10) . . . . ?
P21 C231 C232 C233 178.5(5) . . . . ?
C231 C232 C233 C234 0.6(11) . . . . ?
C232 C233 C234 C235 -0.7(12) . . . . ?
C233 C234 C235 C236 0.4(12) . . . . ?
C234 C235 C236 C231 -0.2(12) . . . . ?
C232 C231 C236 C235 0.2(11) . . . . ?
P21 C231 C236 C235 -178.6(6) . . . . ?
C251 P22 C241 C246 91.8(9) . . . . ?
C261 P22 C241 C246 -31.4(10) . . . . ?
C202 P22 C241 C246 -152.3(9) . . . . ?
C251 P22 C241 C242 -84.7(9) . . . . ?
C261 P22 C241 C242 152.1(8) . . . . ?
C202 P22 C241 C242 31.2(9) . . . . ?
C246 C241 C242 C243 -1.8(15) . . . . ?
P22 C241 C242 C243 174.7(8) . . . . ?
C241 C242 C243 C244 -0.9(16) . . . . ?
C242 C243 C244 C245 3.2(18) . . . . ?
C243 C244 C245 C246 -2.9(19) . . . . ?
C242 C241 C246 C245 2.1(17) . . . . ?
P22 C241 C246 C245 -174.5(9) . . . . ?
C244 C245 C246 C241 0.2(19) . . . . ?
C241 P22 C251 C256 -159.7(8) . . . . ?
C261 P22 C251 C256 -36.3(9) . . . . ?
C202 P22 C251 C256 82.0(9) . . . . ?
C241 P22 C251 C252 30.4(8) . . . . ?
C261 P22 C251 C252 153.8(7) . . . . ?
C202 P22 C251 C252 -87.9(8) . . . . ?
C256 C251 C252 C253 -2.6(14) . . . . ?
P22 C251 C252 C253 167.4(7) . . . . ?
C251 C252 C253 C254 -0.8(14) . . . . ?
C252 C253 C254 C255 3.8(14) . . . . ?
C253 C254 C255 C256 -3.5(14) . . . . ?
C252 C251 C256 C255 2.9(16) . . . . ?
P22 C251 C256 C255 -166.8(8) . . . . ?
C254 C255 C256 C251 0.2(16) . . . . ?
C251 P22 C261 C266 -35.7(8) . . . . ?
C241 P22 C261 C266 86.9(7) . . . . ?
C202 P22 C261 C266 -152.0(7) . . . . ?
C251 P22 C261 C262 145.4(6) . . . . ?
C241 P22 C261 C262 -92.0(7) . . . . ?
C202 P22 C261 C262 29.0(7) . . . . ?
C266 C261 C262 C263 1.8(12) . . . . ?
P22 C261 C262 C263 -179.3(6) . . . . ?
C261 C262 C263 C264 -1.1(11) . . . . ?
C262 C263 C264 C265 -1.0(13) . . . . ?
C263 C264 C265 C266 2.3(14) . . . . ?
C262 C261 C266 C265 -0.4(13) . . . . ?
P22 C261 C266 C265 -179.3(7) . . . . ?
C264 C265 C266 C261 -1.5(13) . . . . ?
P21 C201 C271 C276 -99.9(8) . . . . ?
P21 C201 C271 C272 83.4(9) . . . . ?
C276 C271 C272 C273 0.8(13) . . . . ?
C201 C271 C272 C273 177.6(8) . . . . ?
C271 C272 C273 C274 1.6(14) . . . . ?
C272 C273 C274 C275 -4.4(14) . . . . ?
C272 C273 C274 C202 177.2(9) . . . . ?
P22 C202 C274 C273 -87.1(10) . . . . ?
P22 C202 C274 C275 94.5(9) . . . . ?
C273 C274 C275 C276 4.8(14) . . . . ?
C202 C274 C275 C276 -176.7(8) . . . . ?
C274 C275 C276 C271 -2.5(14) . . . . ?
C272 C271 C276 C275 -0.3(12) . . . . ?
C201 C271 C276 C275 -177.0(8) . . . . ?
C001 C002 C003 C004 -59.2(12) . . . . ?
C007 N1 C004 C003 -49.7(11) . . . . ?
C005 N1 C004 C003 120.1(9) . . . . ?
C002 C003 C004 N1 -50.4(12) . . . . ?
C007 N1 C005 C006 0.2(10) . . . . ?
C004 N1 C005 C006 -171.0(8) . . . . ?
N1 C005 C006 N2 0.8(10) . . . . ?
C007 N2 C006 C005 -1.5(10) . . . . ?
C008 N2 C006 C005 169.0(9) . . . . ?
C005 N1 C007 N2 -1.2(9) . . . . ?
C004 N1 C007 N2 170.1(7) . . . . ?
C006 N2 C007 N1 1.7(10) . . . . ?
C008 N2 C007 N1 -168.9(8) . . . . ?
C007 N2 C008 C009 81.7(11) . . . . ?
C006 N2 C008 C009 -87.0(12) . . . . ?
N2 C008 C009 C010 100.0(11) . . . . ?
N2 C008 C009 C011 -78.3(12) . . . . ?
C011 C009 C010 C011 -0.6(16) . . . 3_666 ?
C008 C009 C010 C011 -179.0(9) . . . 3_666 ?
C010 C009 C011 C010 0.6(16) . . . 3_666 ?
C008 C009 C011 C010 179.0(9) . . . 3_666 ?
